data_1549652
loop_
_publ_author_name
'Chakrahari, Kiran Kumarvarma'
'Silalahi, Rhone P Brocha'
'Liao, Jian-Hong'
'Kahlal, Samia'
'Liu, Yu-Chiao'
'Lee, Jyh-Fu'
'Chiang, Ming-Hsi'
'Saillard, Jean-Yves'
'Liu, C. W.'

_publ_section_title
;
 Synthesis and structural characterization of inverse-coordination
 clusters from a two-electron superatomic copper nanocluster.
;
_journal_issue 33
_journal_name_full 'Chemical science'
_journal_page_first 6785
_journal_page_last 6795
_journal_paper_doi 10.1039/c8sc01508b
_journal_volume 9
_journal_year 2018
_chemical_formula_sum 'C86 H128 Br Cu12 F6 N6 P S12'
_chemical_formula_weight 2618.02
_space_group_crystal_system triclinic
_space_group_IT_number 2
_space_group_name_Hall '-P 1'
_space_group_name_H-M_alt 'P -1'
_symmetry_space_group_name_Hall '-P 1'
_symmetry_space_group_name_H-M 'P -1'
_atom_sites_solution_hydrogens geom
_audit_block_doi 10.5517/ccdc.csd.cc1yy311
_audit_creation_method SHELXL-2018/3
_audit_update_record
;
2018-05-20 deposited with the CCDC.
2018-07-02 downloaded from the CCDC.
;
_cell_angle_alpha 85.8425(17)
_cell_angle_beta 85.6980(17)
_cell_angle_gamma 76.1094(16)
_cell_formula_units_Z 4
_cell_length_a 17.7551(15)
_cell_length_b 19.6625(17)
_cell_length_c 32.767(3)
_cell_measurement_reflns_used 9894
_cell_measurement_temperature 296(2)
_cell_measurement_theta_max 25.73
_cell_measurement_theta_min 2.17
_cell_volume 11055.9(17)
_computing_cell_refinement 'Bruker SAINT'
_computing_data_collection 'Bruker APEX2'
_computing_data_reduction 'Bruker SAINT'
_computing_molecular_graphics 'Bruker SHELXTL'
_computing_publication_material 'Bruker SHELXTL'
_computing_structure_refinement 'SHELXL-2018/3 (Sheldrick, 2018)'
_computing_structure_solution 'SHELXS-97 (Sheldrick 2008)'
_diffrn_ambient_temperature 296(2)
_diffrn_measured_fraction_theta_full 0.986
_diffrn_measured_fraction_theta_max 0.986
_diffrn_measurement_device_type 'Bruker APEX-II CCD'
_diffrn_measurement_method '\f and \w scans'
_diffrn_radiation_type MoK\a
_diffrn_radiation_wavelength 0.71073
_diffrn_reflns_av_R_equivalents 0.0533
_diffrn_reflns_av_unetI/netI 0.1161
_diffrn_reflns_Laue_measured_fraction_full 0.986
_diffrn_reflns_Laue_measured_fraction_max 0.986
_diffrn_reflns_limit_h_max 21
_diffrn_reflns_limit_h_min -20
_diffrn_reflns_limit_k_max 23
_diffrn_reflns_limit_k_min -20
_diffrn_reflns_limit_l_max 38
_diffrn_reflns_limit_l_min -38
_diffrn_reflns_number 63677
_diffrn_reflns_point_group_measured_fraction_full 0.986
_diffrn_reflns_point_group_measured_fraction_max 0.986
_diffrn_reflns_theta_full 25.000
_diffrn_reflns_theta_max 25.000
_diffrn_reflns_theta_min 0.624
_exptl_absorpt_coefficient_mu 2.911
_exptl_absorpt_correction_T_max 0.7453
_exptl_absorpt_correction_T_min 0.6242
_exptl_absorpt_correction_type multi-scan
_exptl_absorpt_process_details SADABS
_exptl_crystal_colour yellow
_exptl_crystal_density_diffrn 1.573
_exptl_crystal_description plate
_exptl_crystal_F_000 5320
_exptl_crystal_size_max 0.170
_exptl_crystal_size_mid 0.140
_exptl_crystal_size_min 0.070
_refine_diff_density_max 0.953
_refine_diff_density_min -0.821
_refine_diff_density_rms 0.122
_refine_ls_extinction_method none
_refine_ls_goodness_of_fit_ref 1.047
_refine_ls_hydrogen_treatment constr
_refine_ls_matrix_type full
_refine_ls_number_parameters 2228
_refine_ls_number_reflns 38372
_refine_ls_number_restraints 1272
_refine_ls_restrained_S_all 1.042
_refine_ls_R_factor_all 0.1700
_refine_ls_R_factor_gt 0.0806
_refine_ls_shift/su_max 0.001
_refine_ls_shift/su_mean 0.000
_refine_ls_structure_factor_coef Fsqd
_refine_ls_weighting_details 'w=1/[\s^2^(Fo^2^)+(0.0890P)^2^+75.9703P] where P=(Fo^2^+2Fc^2^)/3'
_refine_ls_weighting_scheme calc
_refine_ls_wR_factor_gt 0.2095
_refine_ls_wR_factor_ref 0.2652
_reflns_Friedel_coverage 0.000
_reflns_number_gt 18507
_reflns_number_total 38372
_reflns_threshold_expression 'I > 2\s(I)'
_cod_data_source_file c8sc01508b2.cif
_cod_data_source_block 4e
_cod_depositor_comments 'Adding full bibliography for 1549648--1549654.cif.'
_cod_original_cell_volume 11055.9(16)
_cod_database_code 1549652
_shelx_shelxl_version_number 2018/3
_shelx_space_group_comment
;
The symmetry employed for this shelxl refinement is uniquely defined
by the following loop, which should always be used as a source of
symmetry information in preference to the above space-group names.
They are only intended as comments.
;
_shelx_estimated_absorpt_t_min 0.637
_shelx_estimated_absorpt_t_max 0.822

loop_
_space_group_symop_operation_xyz
'x, y, z'
'-x, -y, -z'

loop_
_atom_site_label
_atom_site_type_symbol
_atom_site_fract_x
_atom_site_fract_y
_atom_site_fract_z
_atom_site_U_iso_or_equiv
_atom_site_adp_type
_atom_site_occupancy
_atom_site_site_symmetry_order
_atom_site_calc_flag
_atom_site_refinement_flags_posn
_atom_site_refinement_flags_adp
Br1 Br 0.58400(7) 0.08043(6) 0.30679(4) 0.0525(3) Uani 1 1 d . .
Br2 Br 0.99638(7) 0.50701(6) 0.19052(4) 0.0556(3) Uani 1 1 d . .
C1 C 0.4928(6) -0.0017(6) 0.2013(3) 0.047(3) Uani 1 1 d . .
C2 C 0.4134(8) 0.0203(7) 0.1404(4) 0.075(4) Uani 1 1 d . .
H2A H 0.371842 -0.000278 0.133453 0.091 Uiso 1 1 calc R U
H2B H 0.389717 0.065147 0.151763 0.091 Uiso 1 1 calc R U
C3 C 0.4589(11) 0.0320(8) 0.1035(5) 0.099(5) Uani 1 1 d . .
H3A H 0.481534 -0.012543 0.091508 0.118 Uiso 1 1 calc R U
H3B H 0.501019 0.051936 0.110244 0.118 Uiso 1 1 calc R U
C4 C 0.4099(13) 0.0820(10) 0.0716(6) 0.135(7) Uani 1 1 d . .
H4A H 0.366940 0.062583 0.065419 0.162 Uiso 1 1 calc R U
H4B H 0.388171 0.126848 0.083419 0.162 Uiso 1 1 calc R U
C5 C 0.4548(19) 0.0931(17) 0.0336(7) 0.241(16) Uani 1 1 d . .
H5A H 0.499699 0.108738 0.039715 0.362 Uiso 1 1 calc R U
H5B H 0.423176 0.128035 0.016077 0.362 Uiso 1 1 calc R U
H5C H 0.470960 0.049915 0.019980 0.362 Uiso 1 1 calc R U
C6 C 0.4594(8) -0.1015(7) 0.1713(5) 0.078(4) Uani 1 1 d . .
H6A H 0.505896 -0.129167 0.183625 0.094 Uiso 1 1 calc R U
H6B H 0.461384 -0.114055 0.143126 0.094 Uiso 1 1 calc R U
C7 C 0.3871(10) -0.1191(10) 0.1948(6) 0.114(6) Uani 1 1 d . .
H7A H 0.387415 -0.109247 0.223313 0.137 Uiso 1 1 calc R U
H7B H 0.340912 -0.088558 0.183729 0.137 Uiso 1 1 calc R U
C8 C 0.3825(14) -0.1940(11) 0.1925(7) 0.153(9) Uani 1 1 d . .
H8A H 0.392793 -0.207137 0.164257 0.183 Uiso 1 1 calc R U
H8B H 0.422044 -0.224243 0.208691 0.183 Uiso 1 1 calc R U
C9 C 0.3043(16) -0.2047(15) 0.2078(9) 0.226(15) Uani 1 1 d . .
H9A H 0.296753 -0.197610 0.236608 0.340 Uiso 1 1 calc R U
H9B H 0.301463 -0.251564 0.203007 0.340 Uiso 1 1 calc R U
H9C H 0.264633 -0.171694 0.193494 0.340 Uiso 1 1 calc R U
C10 C 0.6954(7) 0.2133(6) 0.2155(4) 0.054(3) Uani 1 1 d . .
C11 C 0.6997(10) 0.2673(8) 0.1438(4) 0.084(4) Uani 1 1 d . .
H11A H 0.654690 0.248894 0.140356 0.101 Uiso 1 1 calc R U
H11B H 0.736271 0.254715 0.120483 0.101 Uiso 1 1 calc R U
C12 C 0.6749(10) 0.3461(8) 0.1446(5) 0.097(5) Uani 1 1 d . .
H12A H 0.719426 0.364955 0.148514 0.117 Uiso 1 1 calc R U
H12B H 0.636806 0.359238 0.167195 0.117 Uiso 1 1 calc R U
C13 C 0.6395(13) 0.3760(10) 0.1036(6) 0.136(8) Uani 1 1 d . .
H13A H 0.677826 0.361257 0.081345 0.164 Uiso 1 1 calc R U
H13B H 0.595369 0.356380 0.100115 0.164 Uiso 1 1 calc R U
C14 C 0.6148(15) 0.4504(11) 0.1010(7) 0.167(10) Uani 1 1 d . .
H14A H 0.579752 0.465698 0.124065 0.251 Uiso 1 1 calc R U
H14B H 0.588774 0.465508 0.076110 0.251 Uiso 1 1 calc R U
H14C H 0.659152 0.470316 0.101021 0.251 Uiso 1 1 calc R U
C15 C 0.8208(8) 0.2312(7) 0.1821(4) 0.071(3) Uani 1 1 d . .
H15A H 0.835170 0.234195 0.209772 0.085 Uiso 1 1 calc R U
H15B H 0.832632 0.270587 0.165466 0.085 Uiso 1 1 calc R U
C16 C 0.8672(8) 0.1639(8) 0.1652(5) 0.083(4) Uani 1 1 d . .
H16A H 0.850695 0.160500 0.137958 0.099 Uiso 1 1 calc R U
H16B H 0.855564 0.124910 0.182305 0.099 Uiso 1 1 calc R U
C17 C 0.9551(10) 0.1565(11) 0.1624(7) 0.130(7) Uani 1 1 d . .
H17A H 0.972769 0.151229 0.190035 0.156 Uiso 1 1 calc R U
H17B H 0.965724 0.199647 0.149789 0.156 Uiso 1 1 calc R U
C18 C 1.0034(15) 0.0944(16) 0.1381(10) 0.244(17) Uani 1 1 d . .
H18A H 0.985132 0.052961 0.146045 0.366 Uiso 1 1 calc R U
H18B H 1.057173 0.086429 0.143808 0.366 Uiso 1 1 calc R U
H18C H 0.997893 0.105377 0.109257 0.366 Uiso 1 1 calc R U
C19 C 0.8066(7) -0.0874(6) 0.3058(4) 0.054(3) Uani 1 1 d . .
C20 C 0.8614(8) -0.2109(7) 0.3190(5) 0.083(4) Uani 1 1 d . .
H20A H 0.913514 -0.240132 0.315315 0.100 Uiso 1 1 calc R U
H20B H 0.832614 -0.216435 0.295967 0.100 Uiso 1 1 calc R U
C21 C 0.8227(9) -0.2362(8) 0.3581(5) 0.090(4) Uani 1 1 d . .
H21A H 0.771911 -0.205140 0.363177 0.108 Uiso 1 1 calc R U
H21B H 0.853758 -0.235149 0.381020 0.108 Uiso 1 1 calc R U
C22 C 0.8139(14) -0.3107(10) 0.3543(7) 0.149(8) Uani 1 1 d D .
H22A H 0.864156 -0.343031 0.350204 0.179 Uiso 1 1 calc R U
H22B H 0.782274 -0.312854 0.331767 0.179 Uiso 1 1 calc R U
C23 C 0.774(2) -0.3273(17) 0.3956(9) 0.30(2) Uani 1 1 d D .
H23A H 0.804839 -0.322654 0.417386 0.454 Uiso 1 1 calc R U
H23B H 0.766979 -0.374438 0.396463 0.454 Uiso 1 1 calc R U
H23C H 0.723654 -0.295184 0.398643 0.454 Uiso 1 1 calc R U
C24 C 0.9364(10) -0.1227(10) 0.3285(6) 0.146(7) Uani 1 1 d D .
H24A H 0.930004 -0.072226 0.326552 0.176 Uiso 1 1 calc R U
H24B H 0.976889 -0.142454 0.308250 0.176 Uiso 1 1 calc R U
C25 C 0.9626(16) -0.1509(11) 0.3711(7) 0.236(12) Uani 1 1 d D U
H25A H 1.018118 -0.156778 0.372799 0.283 Uiso 1 1 calc R U
H25B H 0.948708 -0.194974 0.379027 0.283 Uiso 1 1 calc R U
C26 C 0.9160(12) -0.0916(13) 0.3969(6) 0.198(10) Uani 1 1 d D .
H26A H 0.892452 -0.111735 0.421040 0.238 Uiso 1 1 calc R U
H26B H 0.874479 -0.063217 0.381157 0.238 Uiso 1 1 calc R U
C27 C 0.9658(17) -0.0438(16) 0.4107(12) 0.29(2) Uani 1 1 d D .
H27A H 1.019804 -0.064870 0.404810 0.442 Uiso 1 1 calc R U
H27B H 0.956288 -0.038172 0.439615 0.442 Uiso 1 1 calc R U
H27C H 0.952169 0.001186 0.396191 0.442 Uiso 1 1 calc R U
C28 C 0.6689(7) 0.1731(6) 0.4112(3) 0.048(3) Uani 1 1 d . .
C29 C 0.6251(10) 0.2614(9) 0.4640(4) 0.097(4) Uani 1 1 d . .
H29A H 0.649846 0.270568 0.487732 0.116 Uiso 1 1 calc R U
H29B H 0.587549 0.234133 0.473188 0.116 Uiso 1 1 calc R U
C30 C 0.5826(15) 0.3333(11) 0.4418(7) 0.151(9) Uani 1 1 d . .
H30A H 0.621435 0.359276 0.432731 0.181 Uiso 1 1 calc R U
H30B H 0.560595 0.322650 0.417445 0.181 Uiso 1 1 calc R U
C31 C 0.524(2) 0.3762(17) 0.4647(9) 0.26(2) Uani 1 1 d . .
H31A H 0.546189 0.388692 0.488557 0.313 Uiso 1 1 calc R U
H31B H 0.485585 0.350488 0.474245 0.313 Uiso 1 1 calc R U
C32 C 0.486(2) 0.4425(16) 0.4409(11) 0.29(2) Uani 1 1 d . .
H32A H 0.524029 0.467396 0.430569 0.437 Uiso 1 1 calc R U
H32B H 0.447747 0.471558 0.458635 0.437 Uiso 1 1 calc R U
H32C H 0.460458 0.430580 0.418430 0.437 Uiso 1 1 calc R U
C33 C 0.7591(9) 0.2408(9) 0.4324(5) 0.091(4) Uani 1 1 d . .
H33A H 0.752292 0.287012 0.442719 0.109 Uiso 1 1 calc R U
H33B H 0.778278 0.242778 0.403964 0.109 Uiso 1 1 calc R U
C34 C 0.8179(10) 0.1888(10) 0.4567(5) 0.107(5) Uani 1 1 d . .
H34A H 0.822460 0.142295 0.447269 0.128 Uiso 1 1 calc R U
H34B H 0.799405 0.188429 0.485336 0.128 Uiso 1 1 calc R U
C35 C 0.9000(13) 0.2053(14) 0.4532(7) 0.165(10) Uani 1 1 d . .
H35A H 0.919429 0.203601 0.424707 0.198 Uiso 1 1 calc R U
H35B H 0.894966 0.252702 0.461393 0.198 Uiso 1 1 calc R U
C36 C 0.9582(16) 0.1554(19) 0.4790(10) 0.27(2) Uani 1 1 d . .
H36A H 1.007256 0.168265 0.475460 0.406 Uiso 1 1 calc R U
H36B H 0.940036 0.157605 0.507286 0.406 Uiso 1 1 calc R U
H36C H 0.964515 0.108472 0.470576 0.406 Uiso 1 1 calc R U
C37 C 0.3845(6) 0.2585(6) 0.3182(3) 0.051(3) Uani 1 1 d . .
C38 C 0.3416(9) 0.3610(7) 0.3602(4) 0.080(4) Uani 1 1 d . .
H38A H 0.354056 0.406538 0.356653 0.096 Uiso 1 1 calc R U
H38B H 0.376499 0.332200 0.379399 0.096 Uiso 1 1 calc R U
C39 C 0.2607(10) 0.3700(8) 0.3775(5) 0.094(5) Uani 1 1 d . .
H39A H 0.249150 0.324251 0.382911 0.112 Uiso 1 1 calc R U
H39B H 0.225318 0.396219 0.357629 0.112 Uiso 1 1 calc R U
C40 C 0.2477(14) 0.4093(10) 0.4179(6) 0.152(9) Uani 1 1 d . .
H40A H 0.255975 0.456181 0.412481 0.182 Uiso 1 1 calc R U
H40B H 0.284086 0.384361 0.437618 0.182 Uiso 1 1 calc R U
C41 C 0.1620(16) 0.4132(13) 0.4353(8) 0.224(15) Uani 1 1 d . .
H41A H 0.126878 0.431171 0.414079 0.336 Uiso 1 1 calc R U
H41B H 0.150027 0.443788 0.457654 0.336 Uiso 1 1 calc R U
H41C H 0.156822 0.367166 0.444838 0.336 Uiso 1 1 calc R U
C42 C 0.3349(7) 0.3769(6) 0.2839(4) 0.063(3) Uani 1 1 d . .
H42A H 0.292053 0.415661 0.291425 0.075 Uiso 1 1 calc R U
H42B H 0.317864 0.352201 0.263101 0.075 Uiso 1 1 calc R U
C43 C 0.4036(8) 0.4058(8) 0.2661(5) 0.083(4) Uani 1 1 d . .
H43A H 0.417952 0.433578 0.286118 0.099 Uiso 1 1 calc R U
H43B H 0.447689 0.366952 0.260523 0.099 Uiso 1 1 calc R U
C44 C 0.3856(9) 0.4497(10) 0.2277(5) 0.113(6) Uani 1 1 d . .
H44A H 0.344754 0.490596 0.234325 0.136 Uiso 1 1 calc R U
H44B H 0.364875 0.423205 0.209344 0.136 Uiso 1 1 calc R U
C45 C 0.4507(12) 0.4746(14) 0.2050(8) 0.188(12) Uani 1 1 d . .
H45A H 0.468429 0.505259 0.221555 0.282 Uiso 1 1 calc R U
H45B H 0.432903 0.499496 0.179921 0.282 Uiso 1 1 calc R U
H45C H 0.492606 0.435024 0.198920 0.282 Uiso 1 1 calc R U
C46 C 0.4804(7) -0.0645(6) 0.3930(4) 0.054(3) Uani 1 1 d . .
C47 C 0.3999(11) -0.0816(9) 0.4569(5) 0.112(6) Uani 1 1 d . .
H47A H 0.418838 -0.043924 0.466942 0.134 Uiso 1 1 calc R U
H47B H 0.405334 -0.119326 0.478060 0.134 Uiso 1 1 calc R U
C48 C 0.3129(12) -0.0545(13) 0.4476(8) 0.164(9) Uani 1 1 d . .
H48A H 0.307973 -0.014657 0.427917 0.197 Uiso 1 1 calc R U
H48B H 0.296370 -0.091169 0.434910 0.197 Uiso 1 1 calc R U
C49 C 0.2623(14) -0.0343(14) 0.4823(8) 0.186(11) Uani 1 1 d . .
H49A H 0.279661 0.000770 0.496059 0.223 Uiso 1 1 calc R U
H49B H 0.263649 -0.074620 0.501329 0.223 Uiso 1 1 calc R U
C50 C 0.1779(16) -0.0038(18) 0.4695(12) 0.30(2) Uani 1 1 d . .
H50A H 0.144404 0.009680 0.493384 0.444 Uiso 1 1 calc R U
H50B H 0.176488 0.036547 0.450932 0.444 Uiso 1 1 calc R U
H50C H 0.160502 -0.038716 0.456193 0.444 Uiso 1 1 calc R U
C51 C 0.4532(10) -0.1812(8) 0.4133(5) 0.098(5) Uani 1 1 d . .
H51A H 0.455161 -0.187185 0.384046 0.118 Uiso 1 1 calc R U
H51B H 0.407076 -0.194686 0.425492 0.118 Uiso 1 1 calc R U
C52 C 0.5224(12) -0.2289(9) 0.4306(6) 0.130(7) Uani 1 1 d . .
H52A H 0.520673 -0.224490 0.459992 0.156 Uiso 1 1 calc R U
H52B H 0.569180 -0.216338 0.418539 0.156 Uiso 1 1 calc R U
C53 C 0.5240(17) -0.3077(11) 0.4212(10) 0.216(14) Uani 1 1 d . .
H53A H 0.478514 -0.321257 0.434304 0.259 Uiso 1 1 calc R U
H53B H 0.523981 -0.312050 0.391928 0.259 Uiso 1 1 calc R U
C54 C 0.598(2) -0.3547(16) 0.4380(13) 0.36(3) Uani 1 1 d . .
H54A H 0.630233 -0.326235 0.446112 0.544 Uiso 1 1 calc R U
H54B H 0.624931 -0.384764 0.417150 0.544 Uiso 1 1 calc R U
H54C H 0.584022 -0.382869 0.461285 0.544 Uiso 1 1 calc R U
C55 C 0.7007(7) 0.0366(7) 0.2071(4) 0.064(3) Uani 1 1 d . .
C56 C 0.7175(8) 0.0445(7) 0.1718(4) 0.071(4) Uani 1 1 d . .
C57 C 0.7391(11) 0.0545(9) 0.1294(5) 0.089(4) Uani 1 1 d . .
C58 C 0.6850(12) 0.0979(11) 0.1038(5) 0.124(6) Uani 1 1 d . .
H58 H 0.636247 0.120684 0.114500 0.149 Uiso 1 1 calc R U
C59 C 0.7058(18) 0.1062(17) 0.0620(7) 0.177(11) Uani 1 1 d . .
H59 H 0.671294 0.134811 0.044357 0.212 Uiso 1 1 calc R U
C60 C 0.7778(19) 0.0713(18) 0.0477(8) 0.182(12) Uani 1 1 d . .
H60 H 0.791505 0.077394 0.019927 0.219 Uiso 1 1 calc R U
C61 C 0.8297(16) 0.0290(16) 0.0711(7) 0.166(10) Uani 1 1 d . .
H61 H 0.877897 0.004959 0.060331 0.200 Uiso 1 1 calc R U
C62 C 0.8071(13) 0.0227(11) 0.1134(6) 0.123(6) Uani 1 1 d . .
H62 H 0.842465 -0.005601 0.130690 0.147 Uiso 1 1 calc R U
C63 C 0.3834(7) 0.0466(6) 0.3020(4) 0.064(3) Uani 1 1 d . .
C64 C 0.3459(8) 0.0026(7) 0.3105(5) 0.085(5) Uani 1 1 d . .
C65 C 0.2949(11) -0.0412(10) 0.3223(7) 0.112(6) Uani 1 1 d . .
C66 C 0.2204(13) -0.0181(13) 0.3338(11) 0.199(14) Uani 1 1 d . .
H66 H 0.202219 0.030422 0.331991 0.238 Uiso 1 1 calc R U
C67 C 0.1667(16) -0.0539(15) 0.3477(8) 0.178(8) Uani 1 1 d . U
H67 H 0.114389 -0.034105 0.353931 0.213 Uiso 1 1 calc R U
C68 C 0.2038(17) -0.1287(15) 0.3515(9) 0.182(8) Uani 1 1 d . U
H68 H 0.173702 -0.158113 0.363855 0.219 Uiso 1 1 calc R U
C69 C 0.2810(15) -0.1606(13) 0.3383(8) 0.155(7) Uani 1 1 d . U
H69 H 0.300548 -0.208944 0.338418 0.186 Uiso 1 1 calc R U
C70 C 0.3245(12) -0.1123(10) 0.3251(7) 0.129(7) Uani 1 1 d . .
H70 H 0.376914 -0.129286 0.317635 0.155 Uiso 1 1 calc R U
C71 C 0.5700(7) 0.2680(6) 0.3241(4) 0.058(3) Uani 1 1 d . .
C72 C 0.5859(8) 0.3216(7) 0.3153(4) 0.065(3) Uani 1 1 d . .
C73 C 0.6020(8) 0.3886(7) 0.3019(5) 0.071(3) Uani 1 1 d . .
C74 C 0.6441(9) 0.3968(9) 0.2668(6) 0.096(5) Uani 1 1 d . .
H74 H 0.665962 0.357008 0.252432 0.115 Uiso 1 1 calc R U
C75 C 0.6569(12) 0.4599(11) 0.2508(7) 0.131(7) Uani 1 1 d . .
H75 H 0.680373 0.464942 0.224722 0.158 Uiso 1 1 calc R U
C76 C 0.6329(12) 0.5144(10) 0.2757(8) 0.126(7) Uani 1 1 d . .
H76 H 0.646601 0.556292 0.267603 0.151 Uiso 1 1 calc R U
C77 C 0.5896(14) 0.5116(10) 0.3122(7) 0.137(8) Uani 1 1 d . .
H77 H 0.571423 0.550615 0.327726 0.165 Uiso 1 1 calc R U
C78 C 0.5750(11) 0.4464(8) 0.3243(6) 0.109(6) Uani 1 1 d . .
H78 H 0.545562 0.442029 0.348653 0.131 Uiso 1 1 calc R U
C79 C 0.6837(8) -0.0328(6) 0.3952(4) 0.063(3) Uani 1 1 d . .
C80 C 0.6890(8) -0.0725(7) 0.4247(4) 0.068(4) Uani 1 1 d . .
C81 C 0.6892(7) -0.1188(6) 0.4615(3) 0.092(5) Uani 1 1 d G .
C82 C 0.6246(5) -0.1124(6) 0.4889(3) 0.095(5) Uani 1 1 d G .
H82 H 0.580295 -0.077031 0.484496 0.114 Uiso 1 1 calc R U
C83 C 0.6264(7) -0.1590(7) 0.5230(3) 0.124(7) Uani 1 1 d G .
H83 H 0.583170 -0.154780 0.541423 0.149 Uiso 1 1 calc R U
C84 C 0.6926(9) -0.2119(7) 0.5297(3) 0.182(12) Uani 1 1 d G .
H84 H 0.693784 -0.243090 0.552505 0.219 Uiso 1 1 calc R U
C85 C 0.7572(8) -0.2183(7) 0.5022(4) 0.243(19) Uani 1 1 d G .
H85 H 0.801526 -0.253652 0.506662 0.292 Uiso 1 1 calc R U
C86 C 0.7555(6) -0.1717(7) 0.4681(4) 0.159(11) Uani 1 1 d G .
H86 H 0.798653 -0.175904 0.449735 0.190 Uiso 1 1 calc R U
C87 C 0.8977(6) 0.4392(6) 0.0842(3) 0.052(3) Uani 1 1 d . .
C88 C 0.8679(13) 0.4546(9) 0.0090(4) 0.116(6) Uani 1 1 d . .
H88A H 0.878573 0.422830 -0.013150 0.139 Uiso 1 1 calc R U
H88B H 0.903601 0.485269 0.005411 0.139 Uiso 1 1 calc R U
C89 C 0.7790(14) 0.4999(15) 0.0095(8) 0.198(12) Uani 1 1 d D .
H89A H 0.746239 0.469679 0.021394 0.238 Uiso 1 1 calc R U
H89B H 0.774068 0.537369 0.027903 0.238 Uiso 1 1 calc R U
C90 C 0.746(2) 0.5325(19) -0.0306(8) 0.236(16) Uani 1 1 d D .
H90A H 0.775577 0.564800 -0.043458 0.283 Uiso 1 1 calc R U
H90B H 0.745704 0.496901 -0.049559 0.283 Uiso 1 1 calc R U
C91 C 0.667(2) 0.570(2) -0.0179(15) 0.36(3) Uani 1 1 d . .
H91A H 0.660403 0.567905 0.011488 0.535 Uiso 1 1 calc R U
H91B H 0.630101 0.547827 -0.028640 0.535 Uiso 1 1 calc R U
H91C H 0.657604 0.617792 -0.028206 0.535 Uiso 1 1 calc R U
C92 C 0.8563(10) 0.3438(8) 0.0507(5) 0.088(4) Uani 1 1 d . .
H92A H 0.834915 0.333048 0.077805 0.106 Uiso 1 1 calc R U
H92B H 0.816886 0.345995 0.031355 0.106 Uiso 1 1 calc R U
C93 C 0.9261(11) 0.2864(9) 0.0399(6) 0.115(6) Uani 1 1 d . .
H93A H 0.964898 0.282366 0.059860 0.138 Uiso 1 1 calc R U
H93B H 0.948881 0.297492 0.013139 0.138 Uiso 1 1 calc R U
C94 C 0.9010(14) 0.2160(11) 0.0396(7) 0.149(8) Uani 1 1 d . .
H94A H 0.874778 0.206291 0.065609 0.179 Uiso 1 1 calc R U
H94B H 0.865755 0.218263 0.018000 0.179 Uiso 1 1 calc R U
C95 C 0.9743(18) 0.1591(12) 0.0321(10) 0.221(15) Uani 1 1 d . .
H95A H 0.992529 0.162486 0.003841 0.331 Uiso 1 1 calc R U
H95B H 0.963295 0.113939 0.038426 0.331 Uiso 1 1 calc R U
H95C H 1.013590 0.164940 0.049240 0.331 Uiso 1 1 calc R U
C96 C 1.1607(7) 0.6087(7) 0.1135(4) 0.063(3) Uani 1 1 d . .
C97 C 1.1609(10) 0.7237(8) 0.0778(5) 0.090(4) Uani 1 1 d . .
H97A H 1.199484 0.739901 0.059680 0.108 Uiso 1 1 calc R U
H97B H 1.123540 0.712222 0.060970 0.108 Uiso 1 1 calc R U
C98 C 1.1204(13) 0.7811(11) 0.1041(6) 0.137(7) Uani 1 1 d . .
H98A H 1.158055 0.796864 0.118732 0.164 Uiso 1 1 calc R U
H98B H 1.085125 0.764185 0.124162 0.164 Uiso 1 1 calc R U
C99 C 1.0748(19) 0.8423(14) 0.0777(10) 0.232(16) Uani 1 1 d . .
H99A H 1.108930 0.856030 0.055724 0.279 Uiso 1 1 calc R U
H99B H 1.033200 0.828217 0.065499 0.279 Uiso 1 1 calc R U
C100 C 1.043(2) 0.9015(17) 0.1034(11) 0.272(15) Uani 1 1 d . U
H10A H 1.014836 0.885889 0.127112 0.408 Uiso 1 1 calc R U
H10B H 1.007570 0.937441 0.088032 0.408 Uiso 1 1 calc R U
H10C H 1.083917 0.919934 0.111793 0.408 Uiso 1 1 calc R U
C101 C 1.2786(9) 0.6573(9) 0.1148(5) 0.098(5) Uani 1 1 d . .
H10D H 1.280931 0.640904 0.143479 0.117 Uiso 1 1 calc R U
H10E H 1.285516 0.704891 0.112986 0.117 Uiso 1 1 calc R U
C102 C 1.3457(11) 0.6123(12) 0.0912(7) 0.135(7) Uani 1 1 d . .
H10F H 1.393651 0.613307 0.103314 0.162 Uiso 1 1 calc R U
H10G H 1.340369 0.564234 0.093518 0.162 Uiso 1 1 calc R U
C103 C 1.3505(14) 0.6354(14) 0.0481(7) 0.160(9) Uani 1 1 d . .
H10H H 1.345272 0.685716 0.045383 0.192 Uiso 1 1 calc R U
H10I H 1.308819 0.624533 0.034212 0.192 Uiso 1 1 calc R U
C104 C 1.4335(17) 0.5955(15) 0.0277(9) 0.222(15) Uani 1 1 d . .
H10J H 1.443059 0.546326 0.035440 0.333 Uiso 1 1 calc R U
H10K H 1.473783 0.614385 0.037158 0.333 Uiso 1 1 calc R U
H10L H 1.433022 0.602239 -0.001590 0.333 Uiso 1 1 calc R U
C105 C 1.1712(7) 0.3005(6) 0.1894(3) 0.054(3) Uani 1 1 d . .
C106 C 1.3107(8) 0.2466(7) 0.1729(4) 0.084(4) Uani 1 1 d D .
H10M H 1.342055 0.199672 0.178815 0.101 Uiso 1 1 calc R U
H10N H 1.321410 0.277042 0.192647 0.101 Uiso 1 1 calc R U
C107 C 1.3337(9) 0.2727(9) 0.1294(4) 0.108(5) Uani 1 1 d D .
H10O H 1.305060 0.320555 0.123513 0.130 Uiso 1 1 calc R U
H10P H 1.322674 0.243212 0.109174 0.130 Uiso 1 1 calc R U
C108 C 1.4216(9) 0.2685(14) 0.1285(7) 0.171(10) Uani 1 1 d D .
H10Q H 1.431031 0.297231 0.149506 0.205 Uiso 1 1 calc R U
H10R H 1.448525 0.220419 0.135249 0.205 Uiso 1 1 calc R U
C109 C 1.4561(19) 0.2925(18) 0.0874(8) 0.263(15) Uani 1 1 d D U
H10S H 1.451338 0.261702 0.066748 0.394 Uiso 1 1 calc R U
H10T H 1.509941 0.291299 0.089684 0.394 Uiso 1 1 calc R U
H10U H 1.428563 0.339469 0.079830 0.394 Uiso 1 1 calc R U
C110 C 1.2136(10) 0.1769(7) 0.1695(5) 0.101(5) Uani 1 1 d D .
H11C H 1.252449 0.154380 0.149220 0.121 Uiso 1 1 calc R U
H11D H 1.163046 0.184311 0.158275 0.121 Uiso 1 1 calc R U
C111 C 1.2161(13) 0.1284(9) 0.2084(6) 0.151(8) Uani 1 1 d D .
H11E H 1.178746 0.150963 0.229383 0.181 Uiso 1 1 calc R U
H11F H 1.267455 0.117971 0.219011 0.181 Uiso 1 1 calc R U
C112 C 1.1960(18) 0.0603(10) 0.1970(10) 0.250(17) Uani 1 1 d D .
H11G H 1.144173 0.070090 0.187125 0.300 Uiso 1 1 calc R U
H11H H 1.232922 0.037516 0.175991 0.300 Uiso 1 1 calc R U
C113 C 1.201(3) 0.014(2) 0.2369(12) 0.41(3) Uani 1 1 d D .
H11I H 1.188966 -0.029673 0.231972 0.616 Uiso 1 1 calc R U
H11J H 1.252451 0.005225 0.246259 0.616 Uiso 1 1 calc R U
H11K H 1.164270 0.037591 0.257322 0.616 Uiso 1 1 calc R U
C114 C 1.1029(7) 0.5737(6) 0.2979(3) 0.050(3) Uani 1 1 d . .
C115 C 1.0859(9) 0.6494(8) 0.3586(5) 0.084(4) Uani 1 1 d . .
H11L H 1.114609 0.682598 0.365831 0.101 Uiso 1 1 calc R U
H11M H 1.038327 0.676002 0.346902 0.101 Uiso 1 1 calc R U
C116 C 1.0658(10) 0.6085(11) 0.3967(5) 0.117(6) Uani 1 1 d . .
H11N H 1.113054 0.583766 0.409436 0.141 Uiso 1 1 calc R U
H11O H 1.038658 0.574063 0.389625 0.141 Uiso 1 1 calc R U
C117 C 1.0147(13) 0.6583(13) 0.4265(6) 0.168(10) Uani 1 1 d D .
H11P H 0.967302 0.682306 0.413602 0.201 Uiso 1 1 calc R U
H11Q H 1.041614 0.693361 0.432695 0.201 Uiso 1 1 calc R U
C118 C 0.994(2) 0.6195(19) 0.4664(8) 0.33(3) Uani 1 1 d D .
H11R H 1.035415 0.579580 0.472193 0.492 Uiso 1 1 calc R U
H11S H 0.947093 0.604183 0.463481 0.492 Uiso 1 1 calc R U
H11T H 0.985581 0.650556 0.488427 0.492 Uiso 1 1 calc R U
C119 C 1.2184(8) 0.5888(8) 0.3314(5) 0.096(5) Uani 1 1 d D .
H11U H 1.242712 0.541701 0.323295 0.115 Uiso 1 1 calc R U
H11V H 1.227723 0.591256 0.359962 0.115 Uiso 1 1 calc R U
C120 C 1.2557(11) 0.6413(11) 0.3053(6) 0.147(8) Uani 1 1 d D .
H12C H 1.235119 0.688667 0.314051 0.177 Uiso 1 1 calc R U
H12D H 1.247021 0.640273 0.276525 0.177 Uiso 1 1 calc R U
C121 C 1.3432(12) 0.6155(16) 0.3133(10) 0.242(15) Uani 1 1 d D .
H12E H 1.354318 0.629657 0.339467 0.290 Uiso 1 1 calc R U
H12F H 1.360181 0.564831 0.312519 0.290 Uiso 1 1 calc R U
C122 C 1.381(2) 0.652(2) 0.2777(10) 0.292(17) Uani 1 1 d D U
H12G H 1.436653 0.639662 0.279514 0.437 Uiso 1 1 calc R U
H12H H 1.368471 0.637783 0.252186 0.437 Uiso 1 1 calc R U
H12I H 1.362658 0.702044 0.278900 0.437 Uiso 1 1 calc R U
C123 C 0.8140(7) 0.7042(6) 0.1862(4) 0.051(3) Uani 1 1 d . .
C124 C 0.7120(8) 0.7830(7) 0.1441(4) 0.078(4) Uani 1 1 d . .
H12J H 0.737905 0.754536 0.121876 0.093 Uiso 1 1 calc R U
H12K H 0.657176 0.783537 0.144773 0.093 Uiso 1 1 calc R U
C125 C 0.7213(13) 0.8562(10) 0.1352(7) 0.149(8) Uani 1 1 d . .
H12L H 0.770679 0.855032 0.120094 0.179 Uiso 1 1 calc R U
H12M H 0.721879 0.877923 0.160847 0.179 Uiso 1 1 calc R U
C126 C 0.6541(16) 0.9012(15) 0.1098(9) 0.211(14) Uani 1 1 d D .
H12N H 0.607237 0.883804 0.114334 0.253 Uiso 1 1 calc R U
H12O H 0.642406 0.950233 0.116066 0.253 Uiso 1 1 calc R U
C127 C 0.689(2) 0.890(2) 0.0666(9) 0.31(3) Uani 1 1 d D .
H12P H 0.667690 0.930362 0.049078 0.471 Uiso 1 1 calc R U
H12Q H 0.678455 0.849081 0.056891 0.471 Uiso 1 1 calc R U
H12R H 0.744696 0.884691 0.066568 0.471 Uiso 1 1 calc R U
C128 C 0.6919(8) 0.7683(7) 0.2197(4) 0.071(3) Uani 1 1 d . .
H12S H 0.660972 0.815574 0.214583 0.085 Uiso 1 1 calc R U
H12T H 0.723339 0.769080 0.242512 0.085 Uiso 1 1 calc R U
C129 C 0.6376(9) 0.7213(8) 0.2323(5) 0.103(5) Uani 1 1 d D .
H12U H 0.665643 0.672414 0.233009 0.124 Uiso 1 1 calc R U
H12V H 0.596929 0.728071 0.213150 0.124 Uiso 1 1 calc R U
C130 C 0.6022(15) 0.7422(12) 0.2757(7) 0.225(13) Uani 1 1 d D .
H13C H 0.639379 0.722368 0.296102 0.269 Uiso 1 1 calc R U
H13D H 0.589099 0.792887 0.276932 0.269 Uiso 1 1 calc R U
C131 C 0.5298(16) 0.7142(17) 0.2839(10) 0.254(14) Uani 1 1 d D U
H13E H 0.506781 0.726511 0.310574 0.381 Uiso 1 1 calc R U
H13F H 0.493386 0.734333 0.263548 0.381 Uiso 1 1 calc R U
H13G H 0.543462 0.664099 0.282640 0.381 Uiso 1 1 calc R U
C132 C 0.8485(7) 0.4125(6) 0.2824(3) 0.054(3) Uani 1 1 d . .
C133 C 0.8357(8) 0.2972(7) 0.3141(4) 0.075(4) Uani 1 1 d . .
H13H H 0.820064 0.287558 0.287777 0.090 Uiso 1 1 calc R U
H13I H 0.799646 0.283780 0.335086 0.090 Uiso 1 1 calc R U
C134 C 0.9160(9) 0.2524(8) 0.3208(5) 0.094(5) Uani 1 1 d . .
H13J H 0.952770 0.268163 0.301139 0.112 Uiso 1 1 calc R U
H13K H 0.930084 0.259178 0.348008 0.112 Uiso 1 1 calc R U
C135 C 0.9230(10) 0.1760(9) 0.3167(7) 0.126(7) Uani 1 1 d . .
H13L H 0.904193 0.169762 0.290478 0.151 Uiso 1 1 calc R U
H13M H 0.889931 0.159328 0.338032 0.151 Uiso 1 1 calc R U
C136 C 1.0043(11) 0.1323(11) 0.3194(9) 0.182(12) Uani 1 1 d . .
H13N H 1.040088 0.157377 0.305820 0.272 Uiso 1 1 calc R U
H13O H 1.009078 0.089059 0.306425 0.272 Uiso 1 1 calc R U
H13P H 1.015834 0.122307 0.347662 0.272 Uiso 1 1 calc R U
C137 C 0.7938(12) 0.4062(9) 0.3548(5) 0.108(6) Uani 1 1 d . .
H13Q H 0.766895 0.454634 0.348826 0.130 Uiso 1 1 calc R U
H13R H 0.756302 0.381377 0.367547 0.130 Uiso 1 1 calc R U
C138 C 0.8517(14) 0.4035(11) 0.3810(6) 0.140(7) Uani 1 1 d . .
H13S H 0.891257 0.426095 0.368368 0.168 Uiso 1 1 calc R U
H13T H 0.875822 0.355507 0.389691 0.168 Uiso 1 1 calc R U
C139 C 0.803(2) 0.4472(15) 0.4194(7) 0.211(13) Uani 1 1 d . .
H13U H 0.773937 0.493322 0.410177 0.253 Uiso 1 1 calc R U
H13V H 0.768133 0.421748 0.434181 0.253 Uiso 1 1 calc R U
C140 C 0.867(2) 0.452(2) 0.4441(11) 0.287(17) Uani 1 1 d . U
H14D H 0.899683 0.405622 0.448622 0.431 Uiso 1 1 calc R U
H14E H 0.845685 0.469988 0.470017 0.431 Uiso 1 1 calc R U
H14F H 0.896210 0.481979 0.430029 0.431 Uiso 1 1 calc R U
C141 C 1.1100(8) 0.4119(8) 0.1023(4) 0.071(4) Uani 1 1 d . .
C142 C 1.1178(8) 0.3658(7) 0.0784(4) 0.066(3) Uani 1 1 d . .
C143 C 1.1320(10) 0.3175(9) 0.0465(5) 0.095(5) Uani 1 1 d . .
C144 C 1.1072(12) 0.3385(11) 0.0085(5) 0.120(6) Uani 1 1 d . .
H144 H 1.083020 0.385598 0.003610 0.144 Uiso 1 1 calc R U
C145 C 1.1153(19) 0.2954(16) -0.0229(7) 0.181(11) Uani 1 1 d . .
H145 H 1.096196 0.311116 -0.048405 0.217 Uiso 1 1 calc R U
C146 C 1.156(2) 0.2234(19) -0.0140(10) 0.222(16) Uani 1 1 d . .
H146 H 1.166427 0.192442 -0.034966 0.266 Uiso 1 1 calc R U
C147 C 1.178(2) 0.1995(16) 0.0242(11) 0.254(19) Uani 1 1 d . .
H147 H 1.203701 0.152912 0.029432 0.305 Uiso 1 1 calc R U
C148 C 1.1620(14) 0.2468(11) 0.0557(8) 0.154(9) Uani 1 1 d . .
H148 H 1.171370 0.230572 0.082661 0.185 Uiso 1 1 calc R U
C149 C 0.7841(8) 0.5402(7) 0.1750(4) 0.065(3) Uani 1 1 d . .
C150 C 0.7312(8) 0.5728(7) 0.1554(5) 0.074(4) Uani 1 1 d . .
C151 C 0.6655(8) 0.6112(6) 0.1330(5) 0.134(7) Uani 1 1 d G .
C152 C 0.6803(9) 0.6424(8) 0.0948(5) 0.168(8) Uani 1 1 d G .
H152 H 0.730862 0.634906 0.083262 0.201 Uiso 1 1 calc R U
C153 C 0.6194(13) 0.6847(9) 0.0737(5) 0.255(14) Uani 1 1 d G .
H153 H 0.629292 0.705475 0.048113 0.306 Uiso 1 1 calc R U
C154 C 0.5438(11) 0.6958(8) 0.0909(7) 0.296(17) Uani 1 1 d G .
H154 H 0.503063 0.724094 0.076835 0.356 Uiso 1 1 calc R U
C155 C 0.5290(7) 0.6647(10) 0.1292(7) 0.252(13) Uani 1 1 d G .
H155 H 0.478402 0.672143 0.140705 0.302 Uiso 1 1 calc R U
C156 C 0.5899(10) 0.6224(9) 0.1503(5) 0.191(9) Uani 1 1 d G .
H156 H 0.579970 0.601574 0.175854 0.229 Uiso 1 1 calc R U
C157 C 1.0554(9) 0.6748(8) 0.2024(4) 0.072(4) Uani 1 1 d . .
C158 C 1.0348(8) 0.7340(8) 0.2072(5) 0.074(4) Uani 1 1 d . .
C159 C 1.0101(11) 0.8102(8) 0.2135(5) 0.097(5) Uani 1 1 d . .
C160 C 0.9326(12) 0.8441(9) 0.2081(6) 0.122(6) Uani 1 1 d . .
H160 H 0.897305 0.820140 0.200199 0.147 Uiso 1 1 calc R U
C161 C 0.9099(17) 0.9172(11) 0.2151(8) 0.171(10) Uani 1 1 d . .
H161 H 0.858285 0.941262 0.212796 0.205 Uiso 1 1 calc R U
C162 C 0.9591(19) 0.9496(13) 0.2244(10) 0.199(12) Uani 1 1 d . .
H162 H 0.942299 0.997766 0.227058 0.239 Uiso 1 1 calc R U
C163 C 1.0385(18) 0.9176(13) 0.2310(10) 0.219(13) Uani 1 1 d . .
H163 H 1.072443 0.943340 0.238415 0.263 Uiso 1 1 calc R U
C164 C 1.0645(14) 0.8401(11) 0.2253(9) 0.177(10) Uani 1 1 d . .
H164 H 1.114896 0.814740 0.229623 0.212 Uiso 1 1 calc R U
C165 C 1.0470(8) 0.3959(7) 0.2887(4) 0.073(4) Uani 1 1 d . .
C166 C 1.0750(8) 0.3473(8) 0.3105(5) 0.073(4) Uani 1 1 d . .
C167 C 1.1125(8) 0.2887(8) 0.3356(5) 0.083(4) Uani 1 1 d . .
C168 C 1.1761(9) 0.2389(9) 0.3177(7) 0.119(6) Uani 1 1 d . .
H168 H 1.192329 0.245748 0.290383 0.143 Uiso 1 1 calc R U
C169 C 1.2126(13) 0.1821(12) 0.3398(10) 0.158(9) Uani 1 1 d . .
H169 H 1.254128 0.149874 0.327925 0.190 Uiso 1 1 calc R U
C170 C 1.1891(16) 0.1719(16) 0.3795(10) 0.177(11) Uani 1 1 d . .
H170 H 1.214671 0.131892 0.394220 0.213 Uiso 1 1 calc R U
C171 C 1.1274(15) 0.2192(15) 0.3995(9) 0.172(10) Uani 1 1 d . .
H171 H 1.113456 0.212554 0.427150 0.207 Uiso 1 1 calc R U
C172 C 1.0878(10) 0.2773(12) 0.3753(6) 0.131(7) Uani 1 1 d . .
H172 H 1.044385 0.308095 0.386579 0.157 Uiso 1 1 calc R U
Cu1 Cu 0.48996(10) -0.02832(9) 0.29804(5) 0.0725(5) Uani 1 1 d . .
Cu2 Cu 0.43024(10) 0.11219(8) 0.26781(5) 0.0651(4) Uani 1 1 d . .
Cu3 Cu 0.43015(10) 0.09052(8) 0.34679(5) 0.0667(4) Uani 1 1 d . .
Cu4 Cu 0.65563(9) -0.02518(8) 0.24859(5) 0.0640(4) Uani 1 1 d . .
Cu5 Cu 0.59553(10) 0.10805(8) 0.21332(6) 0.0714(5) Uani 1 1 d . .
Cu6 Cu 0.53881(9) 0.22367(9) 0.27460(5) 0.0693(5) Uani 1 1 d . .
Cu7 Cu 0.52657(9) 0.20115(8) 0.36036(5) 0.0619(4) Uani 1 1 d . .
Cu8 Cu 0.58452(9) 0.04690(8) 0.39664(5) 0.0654(4) Uani 1 1 d . .
Cu9 Cu 0.64170(10) -0.06305(9) 0.34508(5) 0.0712(5) Uani 1 1 d . .
Cu10 Cu 0.73619(10) 0.06351(8) 0.25925(5) 0.0630(4) Uani 1 1 d . .
Cu11 Cu 0.67054(9) 0.18809(9) 0.31596(5) 0.0667(4) Uani 1 1 d . .
Cu12 Cu 0.72377(10) 0.03502(8) 0.35857(5) 0.0656(4) Uani 1 1 d . .
Cu13 Cu 0.85985(10) 0.44916(9) 0.18284(5) 0.0641(4) Uani 1 1 d . .
Cu14 Cu 0.86764(11) 0.57417(9) 0.13634(5) 0.0724(5) Uani 1 1 d . .
Cu15 Cu 0.83318(10) 0.55509(8) 0.22578(5) 0.0635(4) Uani 1 1 d . .
Cu16 Cu 1.03049(10) 0.37317(10) 0.14214(5) 0.0754(5) Uani 1 1 d . .
Cu17 Cu 1.03805(10) 0.50968(9) 0.10377(5) 0.0683(5) Uani 1 1 d . .
Cu18 Cu 0.99698(10) 0.65001(10) 0.15486(5) 0.0755(5) Uani 1 1 d . .
Cu19 Cu 0.97078(9) 0.63465(9) 0.23611(5) 0.0681(5) Uani 1 1 d . .
Cu20 Cu 0.97594(9) 0.48936(9) 0.28284(5) 0.0663(4) Uani 1 1 d . .
Cu21 Cu 1.00557(10) 0.36929(9) 0.23603(5) 0.0721(5) Uani 1 1 d . .
Cu22 Cu 1.15181(10) 0.45096(9) 0.14616(5) 0.0703(5) Uani 1 1 d . .
Cu23 Cu 1.12471(10) 0.58233(9) 0.20244(5) 0.0701(5) Uani 1 1 d . .
Cu24 Cu 1.11512(10) 0.43806(9) 0.24578(5) 0.0709(5) Uani 1 1 d . .
F1 F 0.4213(12) 0.8726(10) 0.0760(5) 0.230(7) Uani 1 1 d . .
F2 F 0.3358(13) 0.9301(9) 0.0331(5) 0.261(9) Uani 1 1 d . .
F3 F 0.2631(12) 0.8579(13) 0.0492(5) 0.280(10) Uani 1 1 d . .
F4 F 0.3473(14) 0.8016(10) 0.0917(5) 0.272(9) Uani 1 1 d . .
F5 F 0.3046(14) 0.9135(12) 0.0977(6) 0.270(8) Uani 1 1 d . .
F6 F 0.3868(14) 0.8218(12) 0.0260(6) 0.266(8) Uani 1 1 d . .
F7 F 0.6793(16) 0.3695(14) 0.5251(8) 0.340(10) Uani 1 1 d D U
F8 F 0.8028(15) 0.3035(13) 0.5263(7) 0.355(11) Uani 1 1 d D .
F9 F 0.7799(13) 0.2916(10) 0.5962(6) 0.290(9) Uani 1 1 d D .
F10 F 0.6558(11) 0.3486(18) 0.5846(9) 0.406(12) Uani 1 1 d D U
F11 F 0.7135(14) 0.2565(11) 0.5522(5) 0.275(9) Uani 1 1 d . .
F12 F 0.7591(15) 0.3905(10) 0.5672(6) 0.288(10) Uani 1 1 d . .
N1 N 0.4584(6) -0.0260(5) 0.1721(3) 0.067(3) Uani 1 1 d . .
N2 N 0.7369(6) 0.2349(6) 0.1825(3) 0.066(3) Uani 1 1 d . .
N3 N 0.8658(6) -0.1382(6) 0.3190(3) 0.071(3) Uani 1 1 d . .
N4 N 0.6839(7) 0.2218(6) 0.4349(3) 0.072(3) Uani 1 1 d . .
N5 N 0.3543(6) 0.3283(5) 0.3206(3) 0.059(2) Uani 1 1 d . .
N6 N 0.4462(7) -0.1071(6) 0.4198(4) 0.078(3) Uani 1 1 d . .
N7 N 0.8765(7) 0.4141(6) 0.0499(3) 0.073(3) Uani 1 1 d . .
N8 N 1.1998(7) 0.6592(7) 0.1018(3) 0.078(3) Uani 1 1 d . .
N9 N 1.2281(7) 0.2454(5) 0.1775(3) 0.073(3) Uani 1 1 d . .
N10 N 1.1339(6) 0.6030(6) 0.3267(3) 0.072(3) Uani 1 1 d . .
N11 N 0.7438(6) 0.7491(5) 0.1836(3) 0.061(2) Uani 1 1 d . .
N12 N 0.8295(7) 0.3725(6) 0.3150(3) 0.073(3) Uani 1 1 d . .
P1 P 0.3420(6) 0.8654(4) 0.0624(2) 0.156(3) Uani 1 1 d . .
P2 P 0.7353(7) 0.3260(6) 0.5591(2) 0.203(4) Uani 1 1 d D .
S1 S 0.47954(19) 0.08896(16) 0.20194(10) 0.0600(8) Uani 1 1 d . .
S2 S 0.54709(19) -0.06076(16) 0.23604(10) 0.0597(8) Uani 1 1 d . .
S3 S 0.59806(19) 0.22393(17) 0.21166(10) 0.0591(8) Uani 1 1 d . .
S4 S 0.74678(18) 0.17768(17) 0.25775(10) 0.0569(8) Uani 1 1 d . .
S5 S 0.72381(19) -0.10915(16) 0.29200(10) 0.0604(8) Uani 1 1 d . .
S6 S 0.81412(18) -0.00007(17) 0.30601(10) 0.0613(8) Uani 1 1 d . .
S7 S 0.73634(19) 0.14179(18) 0.37282(10) 0.0602(8) Uani 1 1 d . .
S8 S 0.57933(19) 0.15306(17) 0.41983(9) 0.0569(8) Uani 1 1 d . .
S9 S 0.40863(18) 0.22898(15) 0.26865(9) 0.0545(8) Uani 1 1 d . .
S10 S 0.39676(18) 0.20515(16) 0.36178(10) 0.0564(8) Uani 1 1 d . .
S11 S 0.5332(2) -0.10370(16) 0.35077(11) 0.0619(8) Uani 1 1 d . .
S12 S 0.46620(19) 0.02112(17) 0.40451(10) 0.0618(8) Uani 1 1 d . .
S13 S 0.9189(2) 0.52050(18) 0.07858(9) 0.0618(9) Uani 1 1 d . .
S14 S 0.9058(2) 0.38499(17) 0.12772(10) 0.0600(8) Uani 1 1 d . .
S15 S 1.0705(2) 0.61520(18) 0.09616(10) 0.0640(9) Uani 1 1 d . .
S16 S 1.2065(2) 0.54235(19) 0.14760(11) 0.0689(9) Uani 1 1 d . .
S17 S 1.0765(2) 0.29233(17) 0.19283(11) 0.0644(9) Uani 1 1 d . .
S18 S 1.20007(19) 0.37569(18) 0.19975(11) 0.0657(9) Uani 1 1 d . .
S19 S 1.16569(18) 0.52591(18) 0.26303(10) 0.0620(9) Uani 1 1 d . .
S20 S 1.00304(19) 0.59003(17) 0.29989(10) 0.0591(8) Uani 1 1 d . .
S21 S 0.8715(2) 0.68916(17) 0.14054(10) 0.0609(8) Uani 1 1 d . .
S22 S 0.84136(18) 0.66831(16) 0.23316(9) 0.0541(8) Uani 1 1 d . .
S23 S 0.8767(2) 0.36953(17) 0.23662(10) 0.0581(8) Uani 1 1 d . .
S24 S 0.8444(2) 0.49875(17) 0.28800(9) 0.0591(8) Uani 1 1 d . .

loop_
_atom_site_aniso_label
_atom_site_aniso_U_11
_atom_site_aniso_U_22
_atom_site_aniso_U_33
_atom_site_aniso_U_23
_atom_site_aniso_U_13
_atom_site_aniso_U_12
Br1 0.0561(7) 0.0471(7) 0.0535(7) -0.0018(5) -0.0068(6) -0.0098(6)
Br2 0.0574(7) 0.0536(7) 0.0560(7) -0.0086(6) -0.0034(6) -0.0119(6)
C1 0.043(6) 0.039(6) 0.054(6) -0.008(5) -0.006(5) 0.001(5)
C2 0.080(9) 0.062(8) 0.084(8) -0.013(6) -0.033(6) -0.004(7)
C3 0.138(14) 0.082(11) 0.067(8) -0.018(7) -0.025(7) -0.001(9)
C4 0.19(2) 0.107(15) 0.100(12) 0.003(10) -0.050(12) -0.005(13)
C5 0.33(4) 0.28(4) 0.087(16) 0.029(18) -0.023(18) -0.04(3)
C6 0.093(9) 0.056(6) 0.092(10) -0.014(7) -0.036(8) -0.016(7)
C7 0.104(12) 0.112(12) 0.141(16) 0.014(12) -0.033(10) -0.052(10)
C8 0.20(2) 0.118(13) 0.17(2) 0.038(14) -0.088(17) -0.079(14)
C9 0.25(3) 0.23(3) 0.26(3) 0.09(3) -0.11(2) -0.18(3)
C10 0.075(8) 0.038(7) 0.054(6) -0.005(5) -0.013(5) -0.022(6)
C11 0.118(11) 0.086(8) 0.060(8) 0.014(7) -0.020(7) -0.047(8)
C12 0.104(12) 0.093(8) 0.094(11) 0.014(8) 0.006(9) -0.028(9)
C13 0.153(18) 0.110(12) 0.130(14) 0.056(12) -0.017(12) -0.015(13)
C14 0.23(3) 0.120(13) 0.125(18) 0.038(13) -0.028(17) -0.003(15)
C15 0.083(7) 0.072(8) 0.064(8) 0.005(6) 0.003(6) -0.034(6)
C16 0.079(8) 0.077(9) 0.095(11) -0.013(8) 0.003(8) -0.022(7)
C17 0.080(8) 0.148(17) 0.17(2) -0.020(14) 0.005(11) -0.038(10)
C18 0.15(2) 0.25(3) 0.29(4) -0.08(3) 0.00(2) 0.05(2)
C19 0.052(6) 0.043(6) 0.055(7) -0.010(5) 0.004(5) 0.015(5)
C20 0.075(9) 0.054(6) 0.101(10) 0.001(7) -0.004(7) 0.022(6)
C21 0.089(11) 0.078(9) 0.091(10) 0.012(8) -0.014(8) 0.001(8)
C22 0.17(2) 0.088(11) 0.19(2) 0.011(13) -0.010(16) -0.036(12)
C23 0.39(5) 0.22(3) 0.32(4) 0.05(3) 0.10(3) -0.16(4)
C24 0.073(10) 0.102(13) 0.256(17) 0.015(14) -0.058(12) 0.002(9)
C25 0.228(14) 0.251(15) 0.230(13) -0.007(9) -0.059(9) -0.050(9)
C26 0.17(2) 0.17(2) 0.25(2) 0.037(17) -0.039(19) -0.039(15)
C27 0.16(3) 0.33(4) 0.44(6) -0.06(4) -0.01(3) -0.12(3)
C28 0.068(7) 0.054(7) 0.031(6) 0.023(4) -0.018(5) -0.031(6)
C29 0.125(11) 0.131(11) 0.054(9) -0.030(7) 0.007(7) -0.067(8)
C30 0.19(2) 0.118(14) 0.129(17) -0.043(11) 0.015(14) -0.010(12)
C31 0.31(4) 0.22(3) 0.16(3) -0.04(2) 0.03(2) 0.09(3)
C32 0.33(5) 0.18(3) 0.30(5) -0.02(3) -0.04(4) 0.07(3)
C33 0.120(9) 0.105(12) 0.072(10) 0.001(8) -0.018(7) -0.075(8)
C34 0.135(11) 0.117(14) 0.091(12) -0.001(9) -0.040(10) -0.067(10)
C35 0.135(14) 0.24(3) 0.15(2) 0.015(18) -0.049(15) -0.098(17)
C36 0.18(2) 0.38(5) 0.29(4) 0.11(3) -0.14(3) -0.14(3)
C37 0.046(7) 0.046(5) 0.055(7) -0.005(5) -0.014(5) 0.003(5)
C38 0.105(9) 0.052(8) 0.073(7) -0.010(6) -0.003(7) 0.004(8)
C39 0.114(10) 0.071(10) 0.088(10) -0.004(8) 0.009(8) -0.011(9)
C40 0.23(2) 0.094(14) 0.102(13) -0.030(10) 0.040(14) 0.018(15)
C41 0.25(3) 0.17(2) 0.21(3) -0.09(2) 0.11(2) 0.01(2)
C42 0.063(7) 0.043(7) 0.072(7) -0.004(5) -0.016(6) 0.011(5)
C43 0.083(9) 0.067(10) 0.095(10) 0.012(7) -0.021(8) -0.012(7)
C44 0.083(11) 0.139(16) 0.111(13) 0.051(11) -0.019(9) -0.027(10)
C45 0.124(17) 0.21(3) 0.22(3) 0.09(2) 0.016(17) -0.051(17)
C46 0.052(7) 0.044(7) 0.062(7) 0.006(5) -0.008(5) -0.004(5)
C47 0.150(12) 0.078(11) 0.113(12) -0.008(8) 0.052(10) -0.054(10)
C48 0.117(11) 0.17(2) 0.22(2) -0.038(17) 0.079(13) -0.071(13)
C49 0.148(16) 0.20(3) 0.22(2) -0.030(19) 0.087(17) -0.070(17)
C50 0.129(16) 0.26(4) 0.45(6) 0.05(4) 0.10(2) 0.00(2)
C51 0.126(13) 0.060(7) 0.113(13) 0.001(7) 0.020(10) -0.041(7)
C52 0.152(15) 0.092(10) 0.123(15) 0.041(11) 0.030(12) -0.007(10)
C53 0.25(3) 0.071(11) 0.29(4) 0.043(16) 0.09(2) -0.004(14)
C54 0.31(4) 0.15(3) 0.50(7) 0.11(4) 0.12(4) 0.12(3)
C55 0.064(8) 0.066(9) 0.059(6) -0.001(6) -0.005(6) -0.012(7)
C56 0.083(9) 0.072(9) 0.063(6) -0.003(7) -0.013(6) -0.022(8)
C57 0.114(11) 0.111(13) 0.062(7) -0.009(7) -0.012(6) -0.064(9)
C58 0.139(13) 0.172(19) 0.079(9) 0.016(10) -0.036(9) -0.071(11)
C59 0.21(2) 0.25(3) 0.081(11) 0.027(16) -0.027(12) -0.07(2)
C60 0.21(2) 0.26(4) 0.084(15) 0.016(16) 0.001(13) -0.08(2)
C61 0.17(2) 0.23(3) 0.096(12) 0.001(15) 0.026(12) -0.065(18)
C62 0.142(13) 0.148(17) 0.083(10) -0.028(11) 0.007(9) -0.044(11)
C63 0.062(8) 0.042(7) 0.086(10) -0.016(6) -0.005(7) -0.001(5)
C64 0.068(8) 0.051(8) 0.134(14) -0.008(8) -0.011(9) -0.008(6)
C65 0.085(9) 0.086(8) 0.177(19) 0.001(11) -0.033(11) -0.035(7)
C66 0.099(11) 0.118(14) 0.38(4) -0.03(2) 0.017(18) -0.037(10)
C67 0.154(10) 0.176(10) 0.209(12) 0.001(9) 0.010(9) -0.061(7)
C68 0.170(10) 0.172(10) 0.209(12) 0.004(9) 0.015(9) -0.061(8)
C69 0.160(9) 0.132(9) 0.187(12) 0.000(8) 0.004(8) -0.069(7)
C70 0.116(12) 0.081(8) 0.20(2) -0.009(12) -0.034(13) -0.044(8)
C71 0.060(8) 0.047(6) 0.067(8) -0.002(6) -0.006(6) -0.016(6)
C72 0.077(9) 0.051(6) 0.067(8) 0.001(6) 0.003(7) -0.017(6)
C73 0.074(9) 0.049(6) 0.092(9) 0.011(6) -0.016(6) -0.018(6)
C74 0.084(11) 0.078(9) 0.126(12) 0.012(8) 0.012(8) -0.028(8)
C75 0.123(16) 0.096(11) 0.174(18) 0.037(10) 0.012(13) -0.045(12)
C76 0.117(16) 0.076(10) 0.193(19) 0.034(11) -0.038(12) -0.043(11)
C77 0.19(2) 0.057(9) 0.174(18) -0.006(11) -0.022(14) -0.038(11)
C78 0.136(15) 0.061(8) 0.130(13) -0.010(8) 0.003(11) -0.022(9)
C79 0.074(9) 0.048(8) 0.069(8) 0.000(5) -0.017(7) -0.016(6)
C80 0.084(9) 0.056(8) 0.059(7) -0.003(5) -0.014(6) -0.004(7)
C81 0.104(10) 0.099(11) 0.054(8) 0.011(7) 0.002(7) 0.005(8)
C82 0.111(11) 0.097(12) 0.072(9) 0.001(7) 0.010(7) -0.023(9)
C83 0.178(17) 0.112(15) 0.076(11) 0.008(9) 0.026(11) -0.038(11)
C84 0.28(2) 0.137(19) 0.071(13) 0.034(12) 0.054(14) 0.041(16)
C85 0.30(3) 0.18(2) 0.129(19) 0.089(16) 0.091(19) 0.13(2)
C86 0.158(16) 0.154(19) 0.099(14) 0.062(12) 0.031(12) 0.058(13)
C87 0.043(6) 0.073(8) 0.049(6) -0.007(6) 0.002(5) -0.034(6)
C88 0.210(17) 0.114(13) 0.047(7) -0.016(7) -0.018(10) -0.074(12)
C89 0.175(16) 0.23(3) 0.23(3) 0.10(2) -0.131(18) -0.117(15)
C90 0.24(3) 0.27(4) 0.20(3) 0.06(3) -0.10(2) -0.07(3)
C91 0.20(3) 0.36(6) 0.49(7) 0.09(5) -0.12(3) -0.01(3)
C92 0.116(11) 0.100(8) 0.067(9) -0.024(7) -0.008(8) -0.054(7)
C93 0.150(15) 0.095(9) 0.107(13) -0.036(10) 0.027(12) -0.045(9)
C94 0.20(2) 0.109(12) 0.16(2) -0.023(14) 0.009(17) -0.070(12)
C95 0.28(3) 0.100(15) 0.28(4) -0.06(2) 0.08(3) -0.051(16)
C96 0.069(8) 0.075(8) 0.045(7) -0.024(6) 0.025(6) -0.020(6)
C97 0.101(11) 0.089(9) 0.089(11) 0.002(7) 0.000(8) -0.040(7)
C98 0.162(19) 0.116(12) 0.128(16) -0.014(10) 0.043(13) -0.040(11)
C99 0.27(3) 0.136(19) 0.24(3) 0.028(15) 0.05(3) 0.030(19)
C100 0.30(2) 0.214(17) 0.26(2) -0.025(16) 0.004(17) 0.026(15)
C101 0.094(9) 0.095(12) 0.120(12) -0.024(9) -0.014(8) -0.046(8)
C102 0.090(11) 0.152(18) 0.168(15) -0.027(15) 0.011(12) -0.037(11)
C103 0.18(2) 0.19(2) 0.144(14) -0.071(15) 0.026(14) -0.102(17)
C104 0.23(3) 0.21(3) 0.24(3) -0.11(2) 0.10(2) -0.10(2)
C105 0.073(7) 0.043(6) 0.043(7) -0.003(5) -0.016(6) -0.004(5)
C106 0.075(7) 0.065(9) 0.104(9) -0.023(8) -0.025(7) 0.009(6)
C107 0.101(10) 0.116(14) 0.099(10) -0.035(9) -0.006(9) -0.002(10)
C108 0.093(11) 0.20(3) 0.20(2) -0.005(19) 0.015(13) -0.005(15)
C109 0.232(19) 0.29(2) 0.26(2) 0.023(17) 0.043(15) -0.079(17)
C110 0.089(11) 0.053(7) 0.155(15) -0.034(8) -0.019(10) 0.006(7)
C111 0.154(19) 0.076(11) 0.21(2) 0.016(11) -0.029(16) -0.001(12)
C112 0.24(3) 0.060(13) 0.44(5) 0.002(18) -0.03(3) -0.028(16)
C113 0.35(6) 0.28(5) 0.64(8) 0.22(5) -0.09(5) -0.21(5)
C114 0.055(7) 0.041(7) 0.051(6) -0.001(5) -0.007(5) -0.008(5)
C115 0.084(9) 0.078(10) 0.092(9) -0.044(7) -0.017(7) -0.005(7)
C116 0.102(13) 0.179(18) 0.067(9) -0.024(9) -0.021(8) -0.015(12)
C117 0.123(18) 0.26(3) 0.112(14) -0.066(16) 0.007(12) -0.010(17)
C118 0.28(4) 0.49(6) 0.14(2) 0.00(3) 0.09(3) 0.00(4)
C119 0.069(7) 0.111(12) 0.105(12) -0.051(9) -0.033(7) 0.005(7)
C120 0.146(13) 0.158(19) 0.17(2) -0.053(14) -0.034(13) -0.069(14)
C121 0.132(15) 0.26(4) 0.36(4) -0.01(3) -0.03(2) -0.10(2)
C122 0.241(19) 0.31(2) 0.33(3) -0.003(17) 0.022(16) -0.104(18)
C123 0.062(6) 0.032(6) 0.057(7) 0.005(5) -0.010(5) -0.003(5)
C124 0.064(8) 0.077(8) 0.087(8) -0.003(7) -0.023(7) 0.000(7)
C125 0.153(18) 0.089(11) 0.19(2) 0.055(13) -0.058(16) -0.008(11)
C126 0.17(2) 0.18(3) 0.25(3) 0.09(2) -0.05(2) 0.02(2)
C127 0.32(5) 0.37(6) 0.20(2) -0.05(4) -0.12(3) 0.05(4)
C128 0.066(8) 0.049(8) 0.092(8) -0.015(6) -0.009(6) 0.000(6)
C129 0.081(10) 0.067(10) 0.162(15) 0.005(10) -0.017(9) -0.015(8)
C130 0.22(2) 0.120(19) 0.28(2) -0.030(18) 0.18(2) -0.007(17)
C131 0.240(19) 0.27(2) 0.25(2) -0.006(17) 0.045(15) -0.071(16)
C132 0.054(7) 0.067(8) 0.050(6) -0.003(5) -0.003(5) -0.034(6)
C133 0.093(8) 0.064(6) 0.080(9) 0.008(6) -0.004(8) -0.043(6)
C134 0.096(9) 0.079(8) 0.112(13) 0.022(9) -0.022(9) -0.037(7)
C135 0.086(10) 0.078(8) 0.22(2) 0.005(12) -0.011(13) -0.032(8)
C136 0.090(12) 0.123(15) 0.34(4) -0.06(2) -0.013(17) -0.020(10)
C137 0.172(17) 0.094(11) 0.064(8) 0.004(7) 0.004(8) -0.049(12)
C138 0.22(2) 0.101(15) 0.117(13) 0.020(10) -0.042(12) -0.061(15)
C139 0.36(3) 0.20(3) 0.107(16) -0.048(16) -0.030(17) -0.10(2)
C140 0.32(2) 0.31(2) 0.25(2) -0.092(17) -0.055(16) -0.069(18)
C141 0.084(10) 0.080(9) 0.057(8) -0.016(6) 0.010(7) -0.034(8)
C142 0.079(9) 0.065(8) 0.056(7) -0.006(5) 0.005(7) -0.025(7)
C143 0.107(12) 0.102(9) 0.075(8) -0.036(7) 0.007(8) -0.018(9)
C144 0.167(18) 0.140(14) 0.068(8) -0.013(8) 0.004(10) -0.067(13)
C145 0.28(3) 0.21(2) 0.080(12) -0.047(14) 0.024(16) -0.11(2)
C146 0.29(4) 0.21(2) 0.17(2) -0.12(2) 0.03(2) -0.06(3)
C147 0.38(5) 0.135(18) 0.22(2) -0.094(18) -0.02(3) 0.01(2)
C148 0.17(2) 0.107(10) 0.166(17) -0.054(10) -0.053(16) 0.027(13)
C149 0.061(8) 0.070(9) 0.067(9) -0.001(6) 0.002(6) -0.023(7)
C150 0.073(8) 0.059(9) 0.095(10) -0.025(7) -0.017(7) -0.015(6)
C151 0.137(11) 0.080(13) 0.185(16) -0.045(11) -0.095(11) 0.010(11)
C152 0.240(19) 0.090(15) 0.172(17) -0.029(12) -0.129(13) 0.004(14)
C153 0.33(3) 0.15(2) 0.26(3) -0.045(19) -0.22(2) 0.05(2)
C154 0.29(2) 0.13(3) 0.45(4) -0.07(3) -0.22(3) 0.06(3)
C155 0.173(17) 0.14(2) 0.44(4) -0.12(2) -0.176(19) 0.034(17)
C156 0.109(11) 0.19(2) 0.29(2) -0.108(18) -0.098(13) 0.000(14)
C157 0.090(10) 0.065(7) 0.069(9) -0.011(7) -0.004(8) -0.032(7)
C158 0.066(9) 0.062(6) 0.093(11) -0.002(7) 0.007(8) -0.017(6)
C159 0.115(10) 0.068(7) 0.102(12) -0.013(8) 0.055(10) -0.028(7)
C160 0.135(11) 0.084(10) 0.125(15) -0.016(10) 0.046(11) 0.009(9)
C161 0.21(2) 0.077(11) 0.19(2) -0.005(14) 0.105(18) 0.002(11)
C162 0.23(2) 0.081(15) 0.26(3) -0.032(15) 0.16(2) -0.039(11)
C163 0.22(2) 0.107(14) 0.34(4) -0.084(19) 0.14(2) -0.077(14)
C164 0.133(14) 0.110(13) 0.30(3) -0.085(17) 0.073(15) -0.060(10)
C165 0.085(10) 0.049(8) 0.084(10) -0.012(6) -0.021(7) -0.009(7)
C166 0.060(8) 0.067(9) 0.088(9) -0.002(6) -0.006(7) -0.008(6)
C167 0.061(8) 0.076(9) 0.112(10) 0.012(7) -0.023(7) -0.012(6)
C168 0.066(10) 0.077(11) 0.204(16) 0.002(10) -0.018(10) 0.003(7)
C169 0.099(15) 0.090(14) 0.27(2) 0.026(15) -0.048(17) 0.004(10)
C170 0.124(19) 0.15(2) 0.26(3) 0.08(2) -0.089(17) -0.041(13)
C171 0.15(2) 0.19(2) 0.178(19) 0.083(16) -0.075(15) -0.048(14)
C172 0.080(11) 0.184(19) 0.124(12) 0.055(12) -0.030(9) -0.033(10)
Cu1 0.0789(12) 0.0633(11) 0.0648(11) 0.0002(8) -0.0049(9) 0.0031(9)
Cu2 0.0701(11) 0.0487(9) 0.0748(11) -0.0118(8) -0.0077(8) -0.0074(8)
Cu3 0.0724(11) 0.0473(9) 0.0779(11) 0.0005(8) -0.0101(9) -0.0087(8)
Cu4 0.0641(10) 0.0586(10) 0.0653(10) -0.0004(8) -0.0164(8) -0.0040(8)
Cu5 0.0678(11) 0.0529(10) 0.0942(13) -0.0031(9) -0.0190(9) -0.0119(8)
Cu6 0.0620(10) 0.0845(12) 0.0615(10) -0.0113(9) -0.0053(8) -0.0151(9)
Cu7 0.0644(10) 0.0583(10) 0.0638(10) 0.0062(8) -0.0154(8) -0.0150(8)
Cu8 0.0614(10) 0.0556(10) 0.0818(12) -0.0094(8) 0.0005(8) -0.0188(8)
Cu9 0.0634(10) 0.0751(12) 0.0764(12) -0.0167(9) -0.0029(9) -0.0154(9)
Cu10 0.0733(11) 0.0511(9) 0.0627(10) 0.0009(7) -0.0151(8) -0.0088(8)
Cu11 0.0660(10) 0.0817(12) 0.0494(9) 0.0025(8) -0.0053(8) -0.0127(9)
Cu12 0.0721(11) 0.0573(10) 0.0673(10) -0.0034(8) -0.0049(8) -0.0147(8)
Cu13 0.0766(11) 0.0653(11) 0.0503(9) -0.0030(8) 0.0008(8) -0.0182(9)
Cu14 0.0909(13) 0.0607(11) 0.0679(11) -0.0119(8) 0.0095(9) -0.0242(9)
Cu15 0.0783(11) 0.0550(10) 0.0587(10) 0.0024(7) -0.0067(8) -0.0195(8)
Cu16 0.0688(11) 0.0848(13) 0.0745(12) 0.0109(9) -0.0110(9) -0.0245(9)
Cu17 0.0719(11) 0.0626(11) 0.0758(11) -0.0105(8) -0.0030(9) -0.0248(9)
Cu18 0.0641(11) 0.0958(14) 0.0657(11) -0.0157(9) 0.0046(8) -0.0163(10)
Cu19 0.0540(9) 0.0810(12) 0.0641(10) 0.0035(9) -0.0063(8) -0.0070(8)
Cu20 0.0649(10) 0.0631(11) 0.0733(11) -0.0084(8) -0.0109(8) -0.0166(8)
Cu21 0.0668(11) 0.0798(12) 0.0729(11) -0.0213(9) 0.0007(9) -0.0202(9)
Cu22 0.0796(12) 0.0568(10) 0.0767(11) -0.0130(8) -0.0047(9) -0.0178(9)
Cu23 0.0795(12) 0.0641(11) 0.0641(10) -0.0155(8) 0.0010(9) -0.0096(9)
Cu24 0.0704(11) 0.0641(11) 0.0806(12) -0.0269(9) -0.0030(9) -0.0140(9)
F1 0.278(13) 0.260(19) 0.202(15) -0.005(12) -0.109(12) -0.135(14)
F2 0.43(3) 0.208(13) 0.207(13) 0.102(10) -0.140(15) -0.185(15)
F3 0.286(15) 0.45(3) 0.182(14) 0.085(14) -0.101(12) -0.249(18)
F4 0.50(3) 0.222(13) 0.163(12) 0.077(10) -0.124(14) -0.217(16)
F5 0.35(2) 0.273(17) 0.191(13) -0.043(12) -0.029(14) -0.065(17)
F6 0.36(2) 0.311(18) 0.166(12) -0.058(12) -0.035(13) -0.146(17)
F7 0.424(18) 0.345(16) 0.301(14) -0.043(13) -0.164(13) -0.141(14)
F8 0.42(2) 0.36(3) 0.34(2) -0.11(2) 0.150(18) -0.215(18)
F9 0.46(2) 0.231(16) 0.250(16) -0.004(13) -0.187(16) -0.173(17)
F10 0.359(15) 0.45(2) 0.406(18) -0.032(16) 0.058(14) -0.107(14)
F11 0.44(3) 0.338(15) 0.160(13) -0.016(12) -0.080(14) -0.287(17)
F12 0.50(3) 0.249(15) 0.207(16) -0.019(11) -0.125(16) -0.231(19)
N1 0.078(7) 0.052(6) 0.074(6) -0.009(5) -0.017(5) -0.011(5)
N2 0.073(6) 0.064(7) 0.065(6) -0.001(5) -0.007(5) -0.022(5)
N3 0.054(6) 0.059(6) 0.084(8) 0.001(5) -0.001(5) 0.014(5)
N4 0.106(7) 0.086(7) 0.039(6) -0.003(5) -0.010(5) -0.050(6)
N5 0.062(6) 0.043(5) 0.066(6) -0.004(4) -0.011(5) -0.001(4)
N6 0.092(8) 0.056(6) 0.089(8) 0.002(5) 0.010(6) -0.033(6)
N7 0.090(8) 0.086(7) 0.055(6) -0.012(5) -0.004(5) -0.042(6)
N8 0.081(7) 0.095(8) 0.064(7) -0.008(6) 0.006(6) -0.036(6)
N9 0.075(6) 0.054(6) 0.086(8) -0.024(5) -0.020(6) 0.003(5)
N10 0.069(6) 0.066(7) 0.079(7) -0.029(5) -0.019(5) 0.000(5)
N11 0.064(6) 0.037(5) 0.081(6) -0.010(5) -0.018(4) -0.002(4)
N12 0.087(8) 0.060(6) 0.072(6) 0.004(5) 0.016(6) -0.030(5)
P1 0.251(8) 0.147(6) 0.111(5) 0.029(4) -0.077(5) -0.118(6)
P2 0.294(10) 0.280(10) 0.106(5) -0.048(5) -0.037(5) -0.190(9)
S1 0.067(2) 0.0414(18) 0.070(2) -0.0051(15) -0.0225(17) -0.0022(15)
S2 0.068(2) 0.0402(18) 0.067(2) -0.0101(15) -0.0183(16) 0.0000(15)
S3 0.065(2) 0.056(2) 0.0532(19) 0.0070(15) -0.0082(15) -0.0104(16)
S4 0.0532(18) 0.060(2) 0.0585(19) 0.0059(15) -0.0045(15) -0.0183(15)
S5 0.064(2) 0.0444(18) 0.069(2) -0.0050(15) -0.0130(16) -0.0004(15)
S6 0.0520(19) 0.058(2) 0.071(2) 0.0002(16) -0.0110(16) -0.0058(15)
S7 0.061(2) 0.068(2) 0.0565(19) -0.0008(16) -0.0123(15) -0.0229(17)
S8 0.064(2) 0.057(2) 0.0516(18) -0.0042(15) -0.0042(15) -0.0172(16)
S9 0.0613(19) 0.0432(17) 0.0567(19) -0.0037(14) -0.0116(15) -0.0051(14)
S10 0.0591(19) 0.0469(18) 0.0586(19) 0.0016(14) -0.0007(15) -0.0056(15)
S11 0.069(2) 0.0439(18) 0.072(2) -0.0011(16) -0.0031(17) -0.0139(16)
S12 0.065(2) 0.051(2) 0.067(2) 0.0028(16) 0.0028(16) -0.0132(16)
S13 0.078(2) 0.067(2) 0.0460(18) -0.0003(15) -0.0062(16) -0.0279(18)
S14 0.072(2) 0.062(2) 0.0524(19) -0.0060(15) -0.0020(16) -0.0279(17)
S15 0.073(2) 0.067(2) 0.058(2) -0.0104(16) 0.0075(17) -0.0289(18)
S16 0.064(2) 0.072(2) 0.075(2) -0.0162(18) 0.0021(17) -0.0227(18)
S17 0.072(2) 0.051(2) 0.069(2) -0.0067(16) -0.0073(17) -0.0111(17)
S18 0.055(2) 0.056(2) 0.083(2) -0.0202(17) -0.0086(17) -0.0014(16)
S19 0.0514(19) 0.064(2) 0.071(2) -0.0234(17) -0.0143(16) -0.0044(16)
S20 0.060(2) 0.060(2) 0.0572(19) -0.0158(16) -0.0080(15) -0.0089(16)
S21 0.074(2) 0.0512(19) 0.0549(19) -0.0001(15) -0.0030(16) -0.0102(16)
S22 0.0583(19) 0.0458(18) 0.0539(18) -0.0078(14) -0.0008(15) -0.0035(14)
S23 0.073(2) 0.0515(19) 0.0542(19) -0.0042(15) -0.0007(16) -0.0236(16)
S24 0.072(2) 0.055(2) 0.0492(18) -0.0050(15) 0.0036(15) -0.0150(16)

loop_
_atom_type_symbol
_atom_type_description
_atom_type_scat_dispersion_real
_atom_type_scat_dispersion_imag
_atom_type_scat_source
C C 0.0033 0.0016 'International Tables Vol C Tables 4.2.6.8 and 6.1.1.4'
H H 0.0000 0.0000 'International Tables Vol C Tables 4.2.6.8 and 6.1.1.4'
N N 0.0061 0.0033 'International Tables Vol C Tables 4.2.6.8 and 6.1.1.4'
F F 0.0171 0.0103 'International Tables Vol C Tables 4.2.6.8 and 6.1.1.4'
P P 0.1023 0.0942 'International Tables Vol C Tables 4.2.6.8 and 6.1.1.4'
S S 0.1246 0.1234 'International Tables Vol C Tables 4.2.6.8 and 6.1.1.4'
Cu Cu 0.3201 1.2651 'International Tables Vol C Tables 4.2.6.8 and 6.1.1.4'
Br Br -0.2901 2.4595 'International Tables Vol C Tables 4.2.6.8 and 6.1.1.4'

loop_
_geom_angle_atom_site_label_1
_geom_angle_atom_site_label_2
_geom_angle_atom_site_label_3
_geom_angle
Cu6 Br1 Cu3 90.87(6)
Cu6 Br1 Cu4 116.99(6)
Cu3 Br1 Cu4 123.41(6)
Cu17 Br2 Cu24 118.09(6)
N1 C1 S2 119.3(8)
N1 C1 S1 117.2(8)
S2 C1 S1 123.5(7)
C3 C2 N1 114.1(12)
C2 C3 C4 112.3(16)
C5 C4 C3 113(2)
N1 C6 C7 111.8(13)
C8 C7 C6 114.0(18)
C9 C8 C7 112(2)
N2 C10 S3 117.6(9)
N2 C10 S4 116.6(9)
S3 C10 S4 125.8(7)
N2 C11 C12 111.5(12)
C11 C12 C13 108.7(15)
C14 C13 C12 113(2)
N2 C15 C16 110.8(11)
C15 C16 C17 114.3(14)
C16 C17 C18 115.4(19)
N3 C19 S5 119.5(10)
N3 C19 S6 118.2(10)
S5 C19 S6 122.2(6)
N3 C20 C21 113.4(12)
C20 C21 C22 110.3(15)
C21 C22 C23 103.3(18)
N3 C24 C25 113.9(19)
C24 C25 C26 100.3(8)
C25 C26 C27 113.2(14)
N4 C28 S7 117.8(9)
N4 C28 S8 116.8(9)
S7 C28 S8 125.1(7)
N4 C29 C30 108.9(13)
C31 C30 C29 116(2)
C30 C31 C32 113(3)
N4 C33 C34 111.7(12)
C33 C34 C35 113.2(16)
C36 C35 C34 113(2)
N5 C37 S10 120.1(9)
N5 C37 S9 115.9(8)
S10 C37 S9 124.1(7)
N5 C38 C39 112.7(13)
C38 C39 C40 111.4(16)
C39 C40 C41 108(2)
N5 C42 C43 112.6(10)
C44 C43 C42 112.3(12)
C43 C44 C45 117.2(16)
N6 C46 S12 117.1(9)
N6 C46 S11 116.2(9)
S12 C46 S11 126.7(7)
N6 C47 C48 110.2(17)
C49 C48 C47 115(2)
C48 C49 C50 111(3)
N6 C51 C52 114.0(16)
C51 C52 C53 109(2)
C54 C53 C52 108(3)
C56 C55 Cu4 143.3(12)
C56 C55 Cu10 135.1(12)
Cu4 C55 Cu10 79.3(5)
C56 C55 Cu5 101.7(11)
Cu4 C55 Cu5 86.5(5)
Cu10 C55 Cu5 92.2(5)
C55 C56 C57 178.9(16)
C62 C57 C58 119.1(18)
C62 C57 C56 121.7(18)
C58 C57 C56 119.1(17)
C59 C58 C57 119(2)
C60 C59 C58 118(3)
C61 C60 C59 124(3)
C60 C61 C62 116(3)
C57 C62 C61 123(2)
C64 C63 Cu2 157.9(14)
C64 C63 Cu3 121.7(13)
Cu2 C63 Cu3 80.3(5)
C64 C63 Cu1 93.5(10)
Cu2 C63 Cu1 89.3(5)
Cu3 C63 Cu1 86.8(5)
C63 C64 C65 172.7(17)
C63 C64 Cu1 57.3(8)
C65 C64 Cu1 129.5(11)
C66 C65 C70 117(2)
C66 C65 C64 124.3(19)
C70 C65 C64 118.6(18)
C65 C66 C67 130(3)
C66 C67 C68 109(3)
C69 C68 C67 126(3)
C70 C69 C68 113(2)
C65 C70 C69 124(2)
C72 C71 Cu7 154.6(12)
C72 C71 Cu6 112.8(11)
Cu7 C71 Cu6 88.5(5)
C72 C71 Cu11 108.2(10)
Cu7 C71 Cu11 87.8(5)
Cu6 C71 Cu11 81.4(4)
C71 C72 C73 175.8(15)
C74 C73 C78 117.2(15)
C74 C73 C72 121.4(14)
C78 C73 C72 121.4(15)
C73 C74 C75 124.5(18)
C76 C75 C74 115(2)
C75 C76 C77 124(2)
C76 C77 C78 116(2)
C73 C78 C77 122.7(19)
C80 C79 Cu12 150.8(12)
C80 C79 Cu9 116.4(11)
Cu12 C79 Cu9 87.4(5)
C80 C79 Cu8 114.1(11)
Cu12 C79 Cu8 82.7(5)
Cu9 C79 Cu8 85.9(5)
C79 C80 C81 175.6(15)
C82 C81 C86 120.0
C82 C81 C80 121.8(9)
C86 C81 C80 118.2(9)
C81 C82 C83 120.0
C84 C83 C82 120.0
C83 C84 C85 120.0
C86 C85 C84 120.0
C85 C86 C81 120.0
N7 C87 S14 117.1(9)
N7 C87 S13 116.6(9)
S14 C87 S13 126.2(7)
N7 C88 C89 105.9(15)
C90 C89 C88 119(3)
C91 C90 C89 103(3)
C93 C92 N7 111.7(13)
C92 C93 C94 109.2(16)
C95 C94 C93 107(2)
N8 C96 S15 119.8(11)
N8 C96 S16 115.8(10)
S15 C96 S16 124.3(8)
C98 C97 N8 112.9(15)
C97 C98 C99 110(2)
C100 C99 C98 109(3)
N8 C101 C102 116.5(14)
C103 C102 C101 113(2)
C102 C103 C104 109(2)
N9 C105 S17 118.6(9)
N9 C105 S18 116.6(10)
S17 C105 S18 124.8(7)
N9 C106 C107 111.7(11)
C106 C107 C108 106.1(14)
C109 C108 C107 114(2)
N9 C110 C111 112.0(13)
C110 C111 C112 107.6(17)
C113 C112 C111 105(2)
N10 C114 S19 117.3(9)
N10 C114 S20 116.3(9)
S19 C114 S20 126.4(7)
C116 C115 N10 112.6(13)
C115 C116 C117 109.6(17)
C116 C117 C118 112(2)
N10 C119 C120 111.8(13)
C119 C120 C121 103.4(16)
C122 C121 C120 102(2)
N11 C123 S22 118.3(9)
N11 C123 S21 116.8(9)
S22 C123 S21 124.8(7)
C125 C124 N11 114.4(13)
C124 C125 C126 111(2)
C127 C126 C125 101(2)
N11 C128 C129 116.1(11)
C128 C129 C130 106.2(14)
C131 C130 C129 108(2)
N12 C132 S24 119.3(9)
N12 C132 S23 115.9(9)
S24 C132 S23 124.9(7)
N12 C133 C134 114.1(12)
C135 C134 C133 113.6(13)
C134 C135 C136 113.7(15)
C138 C137 N12 109.4(18)
C137 C138 C139 102(2)
C140 C139 C138 101(3)
C142 C141 Cu22 148.4(13)
C142 C141 Cu17 131.8(12)
Cu22 C141 Cu17 78.8(5)
C142 C141 Cu16 94.4(10)
Cu22 C141 Cu16 93.3(5)
Cu17 C141 Cu16 89.5(5)
C141 C142 C143 172.2(16)
C141 C142 Cu16 56.6(8)
C143 C142 Cu16 130.9(11)
C144 C143 C148 119.0(18)
C144 C143 C142 120.7(17)
C148 C143 C142 119.7(17)
C143 C144 C145 124(2)
C144 C145 C146 115(3)
C147 C146 C145 122(3)
C146 C147 C148 119(3)
C143 C148 C147 120(3)
C150 C149 Cu13 145.2(12)
C150 C149 Cu15 135.6(12)
Cu13 C149 Cu15 78.8(5)
C150 C149 Cu14 93.4(11)
Cu13 C149 Cu14 88.2(5)
Cu15 C149 Cu14 93.0(5)
C149 C150 C151 177.9(18)
C149 C150 Cu14 57.4(9)
C151 C150 Cu14 124.7(12)
C152 C151 C156 120.0
C152 C151 C150 118.1(14)
C156 C151 C150 121.7(14)
C153 C152 C151 120.0
C152 C153 C154 120.0
C155 C154 C153 120.0
C154 C155 C156 120.0
C155 C156 C151 120.0
C158 C157 Cu23 158.1(14)
C158 C157 Cu19 102.3(12)
Cu23 C157 Cu19 90.5(6)
C158 C157 Cu18 109.1(13)
Cu23 C157 Cu18 90.3(6)
Cu19 C157 Cu18 80.2(5)
C157 C158 C159 178.8(18)
C164 C159 C160 125.6(19)
C164 C159 C158 116.2(18)
C160 C159 C158 118.2(17)
C159 C160 C161 117(2)
C162 C161 C160 121(3)
C161 C162 C163 125(3)
C162 C163 C164 117(3)
C159 C164 C163 115(2)
C166 C165 Cu20 148.3(13)
C166 C165 Cu24 120.3(12)
Cu20 C165 Cu24 83.3(5)
C166 C165 Cu21 114.2(11)
Cu20 C165 Cu21 88.8(6)
Cu24 C165 Cu21 80.8(5)
C165 C166 C167 177.1(17)
C172 C167 C166 122.4(16)
C172 C167 C168 119.3(17)
C166 C167 C168 118.3(16)
C169 C168 C167 121(2)
C168 C169 C170 120(3)
C169 C170 C171 123(3)
C170 C171 C172 116(3)
C167 C172 C171 121(2)
C63 Cu1 S11 122.4(4)
C63 Cu1 S2 120.2(4)
S11 Cu1 S2 114.51(13)
C63 Cu1 C64 29.1(4)
S11 Cu1 C64 104.6(4)
S2 Cu1 C64 121.6(4)
C63 Cu1 Cu2 43.1(4)
S11 Cu1 Cu2 148.90(12)
S2 Cu1 Cu2 92.37(10)
C64 Cu1 Cu2 70.8(4)
C63 Cu1 Cu3 46.2(4)
S11 Cu1 Cu3 95.64(11)
S2 Cu1 Cu3 143.37(11)
C64 Cu1 Cu3 65.2(4)
Cu2 Cu1 Cu3 53.95(6)
C63 Cu2 S9 130.2(4)
C63 Cu2 S1 121.8(4)
S9 Cu2 S1 103.65(13)
C63 Cu2 Cu3 52.1(4)
S9 Cu2 Cu3 95.08(10)
S1 Cu2 Cu3 153.28(11)
C63 Cu2 Cu1 47.6(4)
S9 Cu2 Cu1 154.65(11)
S1 Cu2 Cu1 93.08(10)
Cu3 Cu2 Cu1 63.52(6)
C63 Cu3 S10 125.6(4)
C63 Cu3 S12 117.0(4)
S10 Cu3 S12 110.12(14)
C63 Cu3 Cu2 47.6(4)
S10 Cu3 Cu2 96.48(10)
S12 Cu3 Cu2 151.63(12)
C63 Cu3 Cu1 47.0(3)
S10 Cu3 Cu1 157.32(11)
S12 Cu3 Cu1 89.55(10)
Cu2 Cu3 Cu1 62.53(6)
C63 Cu3 Br1 97.8(4)
S10 Cu3 Br1 101.06(10)
S12 Cu3 Br1 98.28(10)
Cu2 Cu3 Br1 66.07(6)
Cu1 Cu3 Br1 63.77(6)
C55 Cu4 S5 126.0(4)
C55 Cu4 S2 120.6(4)
S5 Cu4 S2 106.47(14)
C55 Cu4 Cu10 50.5(4)
S5 Cu4 Cu10 93.82(11)
S2 Cu4 Cu10 156.05(11)
C55 Cu4 Cu5 47.5(4)
S5 Cu4 Cu5 158.48(12)
S2 Cu4 Cu5 91.39(10)
Cu10 Cu4 Cu5 66.36(6)
C55 Cu4 Br1 98.4(4)
S5 Cu4 Br1 99.75(10)
S2 Cu4 Br1 98.04(10)
Cu10 Cu4 Br1 65.39(6)
Cu5 Cu4 Br1 65.18(6)
C55 Cu5 S1 125.7(4)
C55 Cu5 S3 117.1(4)
S1 Cu5 S3 114.32(13)
C55 Cu5 Cu4 46.0(4)
S1 Cu5 Cu4 95.66(10)
S3 Cu5 Cu4 145.26(11)
C55 Cu5 Cu10 43.3(4)
S1 Cu5 Cu10 146.61(11)
S3 Cu5 Cu10 93.09(10)
Cu4 Cu5 Cu10 53.24(5)
C71 Cu6 S3 124.5(4)
C71 Cu6 S9 118.3(4)
S3 Cu6 S9 108.89(13)
C71 Cu6 Cu11 49.7(3)
S3 Cu6 Cu11 96.24(11)
S9 Cu6 Cu11 152.28(11)
C71 Cu6 Cu7 44.2(3)
S3 Cu6 Cu7 157.10(11)
S9 Cu6 Cu7 92.72(10)
Cu11 Cu6 Cu7 61.12(6)
C71 Cu6 Br1 96.0(3)
S3 Cu6 Br1 105.02(10)
S9 Cu6 Br1 97.93(10)
Cu11 Cu6 Br1 63.40(6)
Cu7 Cu6 Br1 63.29(5)
C71 Cu7 S8 122.8(4)
C71 Cu7 S10 119.9(4)
S8 Cu7 S10 111.83(13)
C71 Cu7 Cu11 48.0(4)
S8 Cu7 Cu11 94.51(10)
S10 Cu7 Cu11 149.61(11)
C71 Cu7 Cu6 47.2(4)
S8 Cu7 Cu6 150.41(11)
S10 Cu7 Cu6 93.26(10)
Cu11 Cu7 Cu6 57.64(6)
C79 Cu8 S8 123.3(4)
C79 Cu8 S12 119.9(4)
S8 Cu8 S12 110.88(14)
C79 Cu8 Cu12 47.0(4)
S8 Cu8 Cu12 94.53(10)
S12 Cu8 Cu12 151.69(12)
C79 Cu8 Cu9 46.8(4)
S8 Cu8 Cu9 153.89(11)
S12 Cu8 Cu9 91.79(11)
Cu12 Cu8 Cu9 60.87(6)
C79 Cu9 S11 120.7(4)
C79 Cu9 S5 120.7(4)
S11 Cu9 S5 111.91(14)
C79 Cu9 Cu12 45.1(4)
S11 Cu9 Cu12 152.17(12)
S5 Cu9 Cu12 94.09(11)
C79 Cu9 Cu8 47.4(4)
S11 Cu9 Cu8 95.39(11)
S5 Cu9 Cu8 149.41(12)
Cu12 Cu9 Cu8 57.09(6)
C55 Cu10 S6 131.1(4)
C55 Cu10 S4 114.1(4)
S6 Cu10 S4 108.83(14)
C55 Cu10 Cu4 50.3(4)
S6 Cu10 Cu4 98.47(11)
S4 Cu10 Cu4 149.50(11)
C55 Cu10 Cu5 44.5(4)
S6 Cu10 Cu5 156.37(12)
S4 Cu10 Cu5 89.97(10)
Cu4 Cu10 Cu5 60.40(6)
C71 Cu11 S4 123.5(4)
C71 Cu11 S7 117.6(4)
S4 Cu11 S7 113.12(14)
C71 Cu11 Cu6 48.9(3)
S4 Cu11 Cu6 92.46(10)
S7 Cu11 Cu6 151.46(11)
C71 Cu11 Cu7 44.3(3)
S4 Cu11 Cu7 152.93(11)
S7 Cu11 Cu7 91.51(10)
Cu6 Cu11 Cu7 61.24(6)
C79 Cu12 S7 127.8(4)
C79 Cu12 S6 121.6(4)
S7 Cu12 S6 105.56(14)
C79 Cu12 Cu8 50.3(4)
S7 Cu12 Cu8 95.59(11)
S6 Cu12 Cu8 152.81(12)
C79 Cu12 Cu9 47.5(4)
S7 Cu12 Cu9 154.72(12)
S6 Cu12 Cu9 93.17(11)
Cu8 Cu12 Cu9 62.04(6)
C149 Cu13 S23 131.4(4)
C149 Cu13 S14 119.1(4)
S23 Cu13 S14 104.12(13)
C149 Cu13 Cu15 51.1(4)
S23 Cu13 Cu15 95.23(10)
S14 Cu13 Cu15 156.52(11)
C149 Cu13 Cu14 47.4(4)
S23 Cu13 Cu14 157.63(11)
S14 Cu13 Cu14 90.82(10)
Cu15 Cu13 Cu14 67.00(6)
C149 Cu14 S13 122.5(4)
C149 Cu14 S21 115.7(4)
S13 Cu14 S21 117.99(14)
C149 Cu14 C150 29.2(5)
S13 Cu14 C150 115.7(3)
S21 Cu14 C150 104.1(3)
C149 Cu14 Cu13 44.4(4)
S13 Cu14 Cu13 95.16(11)
S21 Cu14 Cu13 144.07(11)
C150 Cu14 Cu13 69.9(4)
C149 Cu14 Cu15 42.5(4)
S13 Cu14 Cu15 145.61(12)
S21 Cu14 Cu15 92.87(10)
C150 Cu14 Cu15 66.0(4)
Cu13 Cu14 Cu15 51.74(5)
C149 Cu15 S24 133.3(4)
C149 Cu15 S22 115.3(4)
S24 Cu15 S22 107.38(13)
C149 Cu15 Cu13 50.1(4)
S24 Cu15 Cu13 98.46(11)
S22 Cu15 Cu13 149.39(11)
C149 Cu15 Cu14 44.5(4)
S24 Cu15 Cu14 155.74(11)
S22 Cu15 Cu14 89.42(10)
Cu13 Cu15 Cu14 61.26(6)
C141 Cu16 S14 122.6(4)
C141 Cu16 S17 118.7(4)
S14 Cu16 S17 116.69(14)
C141 Cu16 C142 29.0(4)
S14 Cu16 C142 111.4(3)
S17 Cu16 C142 114.0(3)
C141 Cu16 Cu17 44.5(4)
S14 Cu16 Cu17 93.56(11)
S17 Cu16 Cu17 144.31(12)
C142 Cu16 Cu17 66.6(3)
C141 Cu16 Cu22 41.5(4)
S14 Cu16 Cu22 143.38(12)
S17 Cu16 Cu22 94.54(11)
C142 Cu16 Cu22 67.7(3)
Cu17 Cu16 Cu22 51.29(6)
C141 Cu17 S15 128.2(4)
C141 Cu17 S13 115.2(4)
S15 Cu17 S13 109.31(14)
C141 Cu17 Cu22 49.1(4)
S15 Cu17 Cu22 94.78(12)
S13 Cu17 Cu22 154.68(12)
C141 Cu17 Br2 97.6(4)
S15 Cu17 Br2 99.25(10)
S13 Cu17 Br2 100.15(10)
Cu22 Cu17 Br2 67.40(6)
C141 Cu17 Cu16 46.0(4)
S15 Cu17 Cu16 157.26(12)
S13 Cu17 Cu16 89.82(10)
Cu22 Cu17 Cu16 65.01(6)
Br2 Cu17 Cu16 64.30(6)
C157 Cu18 S21 129.3(4)
C157 Cu18 S15 116.6(4)
S21 Cu18 S15 109.64(14)
C157 Cu18 Cu19 49.7(4)
S21 Cu18 Cu19 96.10(10)
S15 Cu18 Cu19 149.78(13)
C157 Cu18 Cu23 42.7(4)
S21 Cu18 Cu23 156.66(12)
S15 Cu18 Cu23 89.86(11)
Cu19 Cu18 Cu23 61.93(6)
C157 Cu19 S22 128.7(4)
C157 Cu19 S20 114.8(4)
S22 Cu19 S20 110.54(13)
C157 Cu19 Cu18 50.1(4)
S22 Cu19 Cu18 93.62(10)
S20 Cu19 Cu18 153.86(12)
C157 Cu19 Cu23 42.8(4)
S22 Cu19 Cu23 153.87(11)
S20 Cu19 Cu23 92.30(10)
Cu18 Cu19 Cu23 62.05(6)
C165 Cu20 S20 124.5(4)
C165 Cu20 S24 119.2(4)
S20 Cu20 S24 110.45(13)
C165 Cu20 Cu24 49.6(4)
S20 Cu20 Cu24 95.55(11)
S24 Cu20 Cu24 149.46(11)
C165 Cu20 Cu21 47.1(4)
S20 Cu20 Cu21 151.89(12)
S24 Cu20 Cu21 93.10(10)
Cu24 Cu20 Cu21 58.01(6)
C165 Cu21 S17 123.7(4)
C165 Cu21 S23 118.0(4)
S17 Cu21 S23 111.11(14)
C165 Cu21 Cu24 49.2(4)
S17 Cu21 Cu24 96.69(11)
S23 Cu21 Cu24 148.93(12)
C165 Cu21 Cu20 44.1(4)
S17 Cu21 Cu20 154.38(12)
S23 Cu21 Cu20 92.77(10)
Cu24 Cu21 Cu20 57.99(6)
C141 Cu22 S16 132.7(4)
C141 Cu22 S18 117.3(4)
S16 Cu22 S18 105.40(15)
C141 Cu22 Cu17 52.2(4)
S16 Cu22 Cu17 98.51(12)
S18 Cu22 Cu17 149.21(12)
C141 Cu22 Cu16 45.2(4)
S16 Cu22 Cu16 159.32(13)
S18 Cu22 Cu16 88.60(11)
Cu17 Cu22 Cu16 63.70(6)
C157 Cu23 S19 119.7(4)
C157 Cu23 S16 123.2(4)
S19 Cu23 S16 112.70(14)
C157 Cu23 Cu19 46.7(4)
S19 Cu23 Cu19 92.81(10)
S16 Cu23 Cu19 149.30(12)
C157 Cu23 Cu18 46.9(4)
S19 Cu23 Cu18 147.55(12)
S16 Cu23 Cu18 95.24(11)
Cu19 Cu23 Cu18 56.02(6)
C165 Cu24 S19 118.8(4)
C165 Cu24 S18 124.5(4)
S19 Cu24 S18 107.55(14)
C165 Cu24 Cu20 47.1(4)
S19 Cu24 Cu20 94.07(10)
S18 Cu24 Cu20 156.00(12)
C165 Cu24 Cu21 50.0(4)
S19 Cu24 Cu21 157.59(12)
S18 Cu24 Cu21 93.34(11)
Cu20 Cu24 Cu21 64.01(6)
C165 Cu24 Br2 98.8(4)
S19 Cu24 Br2 103.63(11)
S18 Cu24 Br2 98.39(11)
Cu20 Cu24 Br2 65.63(6)
Cu21 Cu24 Br2 64.30(6)
C1 N1 C2 122.9(10)
C1 N1 C6 121.4(10)
C2 N1 C6 115.5(10)
C10 N2 C15 123.3(11)
C10 N2 C11 122.4(11)
C15 N2 C11 114.3(11)
C19 N3 C24 121.0(13)
C19 N3 C20 119.4(12)
C24 N3 C20 119.2(12)
C28 N4 C33 122.5(12)
C28 N4 C29 122.7(12)
C33 N4 C29 114.8(12)
C37 N5 C38 121.2(10)
C37 N5 C42 123.0(10)
C38 N5 C42 115.8(10)
C46 N6 C51 122.6(12)
C46 N6 C47 122.6(11)
C51 N6 C47 114.8(11)
C87 N7 C88 123.8(11)
C87 N7 C92 122.0(11)
C88 N7 C92 114.1(11)
C96 N8 C101 123.4(13)
C96 N8 C97 120.0(12)
C101 N8 C97 116.4(12)
C105 N9 C106 123.6(11)
C105 N9 C110 123.2(12)
C106 N9 C110 113.2(11)
C114 N10 C119 122.7(11)
C114 N10 C115 123.7(11)
C119 N10 C115 113.5(10)
C123 N11 C128 122.1(11)
C123 N11 C124 123.7(11)
C128 N11 C124 114.3(10)
C132 N12 C133 123.6(11)
C132 N12 C137 120.4(11)
C133 N12 C137 115.8(11)
F4 P1 F2 179.2(18)
F4 P1 F3 90.4(11)
F2 P1 F3 89.2(10)
F4 P1 F1 89.2(11)
F2 P1 F1 91.2(10)
F3 P1 F1 179.5(11)
F4 P1 F5 89.8(12)
F2 P1 F5 89.5(12)
F3 P1 F5 93.4(14)
F1 P1 F5 86.3(11)
F4 P1 F6 93.8(13)
F2 P1 F6 86.9(12)
F3 P1 F6 91.8(11)
F1 P1 F6 88.5(12)
F5 P1 F6 173.6(13)
F12 P2 F9 86.8(10)
F12 P2 F11 177.0(15)
F9 P2 F11 90.3(11)
F12 P2 F8 93.4(14)
F9 P2 F8 96.7(13)
F11 P2 F8 86.3(13)
F12 P2 F10 92.8(17)
F9 P2 F10 94.0(10)
F11 P2 F10 88.0(15)
F8 P2 F10 167.9(16)
F12 P2 F7 89.7(14)
F9 P2 F7 171.1(14)
F11 P2 F7 93.3(11)
F8 P2 F7 91.7(10)
F10 P2 F7 77.9(16)
C1 S1 Cu5 106.3(4)
C1 S1 Cu2 103.0(4)
Cu5 S1 Cu2 93.32(13)
C1 S2 Cu1 104.2(4)
C1 S2 Cu4 110.1(4)
Cu1 S2 Cu4 91.83(13)
C10 S3 Cu6 109.6(4)
C10 S3 Cu5 98.1(4)
Cu6 S3 Cu5 85.59(13)
C10 S4 Cu11 111.9(5)
C10 S4 Cu10 101.1(4)
Cu11 S4 Cu10 87.02(12)
C19 S5 Cu4 111.6(4)
C19 S5 Cu9 98.4(4)
Cu4 S5 Cu9 89.36(12)
C19 S6 Cu10 108.0(4)
C19 S6 Cu12 98.2(4)
Cu10 S6 Cu12 92.03(13)
C28 S7 Cu12 108.7(4)
C28 S7 Cu11 101.2(4)
Cu12 S7 Cu11 89.06(13)
C28 S8 Cu8 109.8(4)
C28 S8 Cu7 98.5(3)
Cu8 S8 Cu7 87.82(13)
C37 S9 Cu2 112.1(4)
C37 S9 Cu6 91.9(4)
Cu2 S9 Cu6 92.15(12)
C37 S10 Cu3 110.9(4)
C37 S10 Cu7 92.6(4)
Cu3 S10 Cu7 87.44(12)
C46 S11 Cu9 104.7(4)
C46 S11 Cu1 103.6(4)
Cu9 S11 Cu1 87.64(13)
C46 S12 Cu8 106.4(4)
C46 S12 Cu3 108.4(4)
Cu8 S12 Cu3 89.29(13)
C87 S13 Cu14 105.1(4)
C87 S13 Cu17 107.6(4)
Cu14 S13 Cu17 86.96(13)
C87 S14 Cu16 102.7(4)
C87 S14 Cu13 109.4(4)
Cu16 S14 Cu13 92.77(13)
C96 S15 Cu17 110.7(5)
C96 S15 Cu18 98.8(4)
Cu17 S15 Cu18 90.20(13)
C96 S16 Cu22 108.4(5)
C96 S16 Cu23 94.2(4)
Cu22 S16 Cu23 90.07(14)
C105 S17 Cu21 109.3(4)
C105 S17 Cu16 98.2(4)
Cu21 S17 Cu16 85.97(13)
C105 S18 Cu24 110.6(4)
C105 S18 Cu22 101.5(4)
Cu24 S18 Cu22 92.46(13)
C114 S19 Cu24 108.6(4)
C114 S19 Cu23 102.1(4)
Cu24 S19 Cu23 86.77(12)
C114 S20 Cu20 105.5(4)
C114 S20 Cu19 104.5(4)
Cu20 S20 Cu19 87.31(12)
C123 S21 Cu18 109.5(4)
C123 S21 Cu14 97.2(4)
Cu18 S21 Cu14 87.43(13)
C123 S22 Cu19 112.4(4)
C123 S22 Cu15 99.3(4)
Cu19 S22 Cu15 91.51(12)
C132 S23 Cu13 109.5(4)
C132 S23 Cu21 96.6(4)
Cu13 S23 Cu21 91.13(13)
C132 S24 Cu15 108.1(4)
C132 S24 Cu20 96.6(4)
Cu15 S24 Cu20 90.39(13)

loop_
_geom_bond_atom_site_label_1
_geom_bond_atom_site_label_2
_geom_bond_distance
Br1 Cu6 2.881(2)
Br1 Cu3 2.909(2)
Br1 Cu4 2.917(2)
Br2 Cu17 2.883(2)
Br2 Cu24 2.899(2)
C1 N1 1.348(14)
C1 S2 1.735(11)
C1 S1 1.742(11)
C2 C3 1.44(2)
C2 N1 1.477(16)
C3 C4 1.54(2)
C4 C5 1.46(3)
C6 N1 1.481(16)
C6 C7 1.54(2)
C7 C8 1.50(2)
C8 C9 1.50(3)
C10 N2 1.362(15)
C10 S3 1.703(13)
C10 S4 1.728(12)
C11 N2 1.503(16)
C11 C12 1.51(2)
C12 C13 1.54(2)
C13 C14 1.42(2)
C15 N2 1.474(16)
C15 C16 1.501(18)
C16 C17 1.53(2)
C17 C18 1.55(3)
C19 N3 1.338(14)
C19 S5 1.724(13)
C19 S6 1.756(12)
C20 N3 1.450(17)
C20 C21 1.514(19)
C21 C22 1.52(2)
C22 C23 1.532(10)
C24 N3 1.42(2)
C24 C25 1.527(10)
C25 C26 1.528(10)
C26 C27 1.543(10)
C28 N4 1.364(14)
C28 S7 1.710(12)
C28 S8 1.726(11)
C29 N4 1.473(18)
C29 C30 1.59(3)
C30 C31 1.38(3)
C31 C32 1.51(4)
C33 N4 1.464(17)
C33 C34 1.50(2)
C34 C35 1.56(2)
C35 C36 1.51(3)
C37 N5 1.354(14)
C37 S10 1.705(12)
C37 S9 1.751(12)
C38 N5 1.468(16)
C38 C39 1.48(2)
C39 C40 1.56(2)
C40 C41 1.57(3)
C42 N5 1.487(14)
C42 C43 1.527(18)
C43 C44 1.483(19)
C44 C45 1.49(2)
C46 N6 1.376(15)
C46 S12 1.707(12)
C46 S11 1.732(12)
C47 N6 1.466(18)
C47 C48 1.55(3)
C48 C49 1.41(3)
C49 C50 1.55(4)
C51 N6 1.463(17)
C51 C52 1.48(2)
C52 C53 1.60(3)
C53 C54 1.52(4)
C55 C56 1.183(17)
C55 Cu4 2.006(13)
C55 Cu10 2.012(13)
C55 Cu5 2.056(13)
C56 C57 1.43(2)
C57 C62 1.31(2)
C57 C58 1.40(2)
C58 C59 1.40(3)
C59 C60 1.36(3)
C60 C61 1.33(3)
C61 C62 1.42(3)
C63 C64 1.216(18)
C63 Cu2 1.943(14)
C63 Cu3 2.076(13)
C63 Cu1 2.102(12)
C64 C65 1.41(2)
C64 Cu1 2.492(15)
C65 C66 1.33(3)
C65 C70 1.37(2)
C66 C67 1.35(3)
C67 C68 1.46(3)
C68 C69 1.41(3)
C69 C70 1.39(3)
C71 C72 1.166(16)
C71 Cu7 1.963(12)
C71 Cu6 2.067(12)
C71 Cu11 2.090(12)
C72 C73 1.446(18)
C73 C74 1.34(2)
C73 C78 1.37(2)
C74 C75 1.38(2)
C75 C76 1.36(3)
C76 C77 1.38(3)
C77 C78 1.39(2)
C79 C80 1.193(16)
C79 Cu12 1.955(13)
C79 Cu9 2.037(13)
C79 Cu8 2.057(13)
C80 C81 1.455(15)
C81 C82 1.3900
C81 C86 1.3900
C82 C83 1.3900
C83 C84 1.3900
C84 C85 1.3900
C85 C86 1.3900
C87 N7 1.374(14)
C87 S14 1.710(12)
C87 S13 1.722(12)
C88 N7 1.506(18)
C88 C89 1.62(3)
C89 C90 1.516(10)
C90 C91 1.47(4)
C92 C93 1.50(2)
C92 N7 1.507(17)
C93 C94 1.56(2)
C94 C95 1.52(3)
C96 N8 1.360(16)
C96 S15 1.712(14)
C96 S16 1.741(14)
C97 C98 1.48(2)
C97 N8 1.490(18)
C98 C99 1.53(3)
C99 C100 1.46(4)
C101 N8 1.485(18)
C101 C102 1.50(2)
C102 C103 1.46(3)
C103 C104 1.61(3)
C105 N9 1.350(15)
C105 S17 1.722(13)
C105 S18 1.738(12)
C106 N9 1.469(17)
C106 C107 1.541(9)
C107 C108 1.541(10)
C108 C109 1.528(10)
C110 N9 1.476(17)
C110 C111 1.533(10)
C111 C112 1.545(10)
C112 C113 1.531(10)
C114 N10 1.353(14)
C114 S19 1.701(12)
C114 S20 1.722(12)
C115 C116 1.50(2)
C115 N10 1.510(16)
C116 C117 1.52(2)
C117 C118 1.532(10)
C119 N10 1.477(17)
C119 C120 1.532(10)
C120 C121 1.550(10)
C121 C122 1.528(10)
C123 N11 1.349(14)
C123 S22 1.700(11)
C123 S21 1.749(12)
C124 C125 1.49(2)
C124 N11 1.497(16)
C125 C126 1.56(3)
C126 C127 1.512(10)
C128 N11 1.455(16)
C128 C129 1.506(19)
C129 C130 1.553(10)
C130 C131 1.514(10)
C132 N12 1.351(14)
C132 S24 1.703(12)
C132 S23 1.755(12)
C133 N12 1.461(16)
C133 C134 1.508(19)
C134 C135 1.49(2)
C135 C136 1.50(2)
C137 C138 1.38(2)
C137 N12 1.530(19)
C138 C139 1.64(3)
C139 C140 1.46(4)
C141 C142 1.215(17)
C141 Cu22 1.951(14)
C141 Cu17 2.039(15)
C141 Cu16 2.091(13)
C142 C143 1.431(19)
C142 Cu16 2.498(13)
C143 C144 1.35(2)
C143 C148 1.38(2)
C144 C145 1.36(3)
C145 C146 1.44(4)
C146 C147 1.36(4)
C147 C148 1.41(3)
C149 C150 1.203(17)
C149 Cu13 1.976(14)
C149 Cu15 2.006(14)
C149 Cu14 2.079(12)
C150 C151 1.448(17)
C150 Cu14 2.463(15)
C151 C152 1.3900
C151 C156 1.3900
C152 C153 1.3900
C153 C154 1.3900
C154 C155 1.3900
C155 C156 1.3900
C157 C158 1.152(17)
C157 Cu23 1.934(15)
C157 Cu19 2.073(14)
C157 Cu18 2.082(14)
C158 C159 1.48(2)
C159 C164 1.34(3)
C159 C160 1.40(2)
C160 C161 1.43(3)
C161 C162 1.26(4)
C162 C163 1.42(4)
C163 C164 1.50(3)
C165 C166 1.182(17)
C165 Cu20 1.969(13)
C165 Cu24 2.047(15)
C165 Cu21 2.074(14)
C166 C167 1.423(19)
C167 C172 1.36(2)
C167 C168 1.42(2)
C168 C169 1.34(3)
C169 C170 1.35(4)
C170 C171 1.41(4)
C171 C172 1.41(3)
Cu1 S11 2.248(4)
Cu1 S2 2.265(4)
Cu1 Cu2 2.845(2)
Cu1 Cu3 2.870(2)
Cu2 S9 2.237(3)
Cu2 S1 2.303(4)
Cu2 Cu3 2.592(2)
Cu3 S10 2.269(3)
Cu3 S12 2.288(4)
Cu4 S5 2.274(3)
Cu4 S2 2.276(4)
Cu4 Cu10 2.563(2)
Cu4 Cu5 2.782(2)
Cu5 S1 2.242(4)
Cu5 S3 2.286(4)
Cu5 Cu10 2.931(2)
Cu6 S3 2.244(4)
Cu6 S9 2.311(4)
Cu6 Cu11 2.711(2)
Cu6 Cu7 2.813(2)
Cu7 S8 2.269(3)
Cu7 S10 2.284(4)
Cu7 Cu11 2.810(2)
Cu8 S8 2.252(4)
Cu8 S12 2.269(4)
Cu8 Cu12 2.651(2)
Cu8 Cu9 2.789(2)
Cu9 S11 2.248(4)
Cu9 S5 2.277(4)
Cu9 Cu12 2.758(2)
Cu10 S6 2.244(3)
Cu10 S4 2.294(4)
Cu11 S4 2.247(4)
Cu11 S7 2.288(3)
Cu12 S7 2.249(4)
Cu12 S6 2.290(4)
Cu13 S23 2.258(3)
Cu13 S14 2.266(4)
Cu13 Cu15 2.528(2)
Cu13 Cu14 2.823(2)
Cu14 S13 2.257(4)
Cu14 S21 2.293(4)
Cu14 Cu15 2.964(2)
Cu15 S24 2.247(3)
Cu15 S22 2.297(3)
Cu16 S14 2.252(4)
Cu16 S17 2.269(4)
Cu16 Cu17 2.909(2)
Cu16 Cu22 2.941(2)
Cu17 S15 2.275(4)
Cu17 S13 2.286(4)
Cu17 Cu22 2.532(2)
Cu18 S21 2.248(4)
Cu18 S15 2.293(4)
Cu18 Cu19 2.676(2)
Cu18 Cu23 2.851(2)
Cu19 S22 2.241(3)
Cu19 S20 2.266(4)
Cu19 Cu23 2.847(2)
Cu20 S20 2.263(4)
Cu20 S24 2.293(4)
Cu20 Cu24 2.670(2)
Cu20 Cu21 2.830(2)
Cu21 S17 2.238(4)
Cu21 S23 2.285(4)
Cu21 Cu24 2.671(2)
Cu22 S16 2.243(4)
Cu22 S18 2.291(4)
Cu23 S19 2.283(4)
Cu23 S16 2.285(4)
Cu24 S19 2.252(4)
Cu24 S18 2.256(4)
F1 P1 1.550(17)
F2 P1 1.523(15)
F3 P1 1.540(17)
F4 P1 1.512(15)
F5 P1 1.55(2)
F6 P1 1.57(2)
F7 P2 1.61(2)
F8 P2 1.55(2)
F9 P2 1.528(18)
F10 P2 1.570(10)
F11 P2 1.542(17)
F12 P2 1.477(16)
